data_1550927
loop_
_publ_author_name
'Jiao, Tianyu'
'Cai, Kang'
'Liu, Zhichang'
'Wu, Guangcheng'
'Shen, Libo'
'Cheng, Chuyang'
'Feng, Yuanning'
'Stern, Charlotte L.'
'Stoddart, J. Fraser'
'Li, Hao'

_publ_section_title
;
 Guest recognition enhanced by lateral interactions
;
_journal_name_full 'Chemical Science'
_journal_paper_doi 10.1039/C9SC00591A
_journal_year 2019
_chemical_formula_moiety '6(F6 P), C13 H20 O5, 3(C17 H10 O), H2 O, C78 H60 N12, C2 H3 N'
_chemical_formula_sum 'C144 H115 F36 N13 O9 P6'
_chemical_formula_weight 3041.30
_space_group_crystal_system triclinic
_space_group_IT_number 2
_space_group_name_Hall '-P 1'
_space_group_name_H-M_alt 'P -1'
_symmetry_space_group_name_Hall '-P 1'
_symmetry_space_group_name_H-M 'P -1'
_atom_sites_solution_hydrogens mixed
_atom_sites_solution_primary dual
_audit_creation_date 2019-01-10
_audit_creation_method
;
Olex2 1.2
(compiled 2017.08.10 svn.r3458 for OlexSys, GUI svn.r5381)
;
_audit_update_record
;
2019-01-09 deposited with the CCDC.    2019-04-11 downloaded from the CCDC.
;
_cell_angle_alpha 82.666(2)
_cell_angle_beta 84.915(2)
_cell_angle_gamma 85.037(2)
_cell_formula_units_Z 2
_cell_length_a 13.9039(5)
_cell_length_b 22.9522(9)
_cell_length_c 23.8176(9)
_cell_measurement_reflns_used 9984
_cell_measurement_temperature 170(2)
_cell_measurement_theta_max 50.801
_cell_measurement_theta_min 3.267
_cell_volume 7487.2(5)
_computing_cell_refinement 'SAINT v8.37A (Bruker, 2015)'
_computing_data_reduction 'SAINT v8.37A (Bruker, 2015)'
_computing_molecular_graphics 'Olex2 (Dolomanov et al., 2009)'
_computing_publication_material 'Olex2 (Dolomanov et al., 2009)'
_computing_structure_refinement 'XL (Sheldrick, 2008)'
_computing_structure_solution 'ShelXT (Sheldrick, 2015)'
_diffrn_ambient_temperature 170.01
_diffrn_measured_fraction_theta_full 0.997
_diffrn_measured_fraction_theta_max 0.997
_diffrn_measurement_device_type 'Bruker APEX-II CCD'
_diffrn_measurement_method '\f and \w scans'
_diffrn_radiation_type GaK\a
_diffrn_radiation_wavelength 1.34139
_diffrn_reflns_av_R_equivalents 0.0646
_diffrn_reflns_av_unetI/netI 0.0653
_diffrn_reflns_Laue_measured_fraction_full 0.997
_diffrn_reflns_Laue_measured_fraction_max 0.997
_diffrn_reflns_limit_h_max 15
_diffrn_reflns_limit_h_min -14
_diffrn_reflns_limit_k_max 24
_diffrn_reflns_limit_k_min -24
_diffrn_reflns_limit_l_max 25
_diffrn_reflns_limit_l_min -24
_diffrn_reflns_number 81897
_diffrn_reflns_point_group_measured_fraction_full 0.997
_diffrn_reflns_point_group_measured_fraction_max 0.997
_diffrn_reflns_theta_full 46.803
_diffrn_reflns_theta_max 46.803
_diffrn_reflns_theta_min 2.784
_diffrn_standards_number 0
_exptl_absorpt_coefficient_mu 1.019
_exptl_absorpt_correction_T_max 0.7508
_exptl_absorpt_correction_T_min 0.5021
_exptl_absorpt_correction_type multi-scan
_exptl_absorpt_process_details
'SADABS-2016/2 (Bruker,2016/2) was used for absorption correction. wR2(int) was 0.1298 before and 0.0770 after correction. The Ratio of minimum to maximum transmission is 0.6688. The \l/2 correction factor is Not present.'
_exptl_crystal_colour red
_exptl_crystal_colour_primary red
_exptl_crystal_density_diffrn 1.349
_exptl_crystal_description prism
_exptl_crystal_F_000 3112
_exptl_crystal_size_max 0.1
_exptl_crystal_size_mid 0.03
_exptl_crystal_size_min 0.02
_refine_diff_density_max 1.162
_refine_diff_density_min -0.990
_refine_diff_density_rms 0.112
_refine_ls_extinction_coef 0.0029(6)
_refine_ls_extinction_expression Fc^*^=kFc[1+0.001xFc^2^\l^3^/sin(2\q)]^-1/4^
_refine_ls_extinction_method 'SHELXL-2016/6 (Sheldrick 2016)'
_refine_ls_goodness_of_fit_ref 1.911
_refine_ls_hydrogen_treatment constr
_refine_ls_matrix_type full
_refine_ls_number_parameters 2169
_refine_ls_number_reflns 20061
_refine_ls_number_restraints 2182
_refine_ls_restrained_S_all 1.927
_refine_ls_R_factor_all 0.1841
_refine_ls_R_factor_gt 0.1575
_refine_ls_shift/su_max 0.001
_refine_ls_shift/su_mean 0.000
_refine_ls_structure_factor_coef Fsqd
_refine_ls_weighting_details 'w=1/[\s^2^(Fo^2^)+(0.2000P)^2^] where P=(Fo^2^+2Fc^2^)/3'
_refine_ls_weighting_scheme calc
_refine_ls_wR_factor_gt 0.4366
_refine_ls_wR_factor_ref 0.4621
_reflns_Friedel_coverage 0.000
_reflns_number_gt 13949
_reflns_number_total 20061
_reflns_threshold_expression 'I > 2\s(I)'
_cod_data_source_file c9sc00591a2.cif
_cod_data_source_block wmj18096_0m
_cod_database_code 1550927
_shelx_shelxl_version_number 2016/6
_shelx_space_group_comment
;
The symmetry employed for this shelxl refinement is uniquely defined
by the following loop, which should always be used as a source of
symmetry information in preference to the above space-group names.
They are only intended as comments.
;
_shelx_estimated_absorpt_t_max 0.980
_shelx_estimated_absorpt_t_min 0.905
_olex2_refinement_description
;
1. Fixed Uiso
 At 1.2 times of:
  All C(H) groups, All C(H,H) groups, All C(H,H,H,H) groups
 At 1.5 times of:
  All C(H,H,H) groups, All O(H) groups, All O(H,H) groups
2. Restrained distances
 O2-C143
 1.2 with sigma of 0.02
 C143-C142
 1.4 with sigma of 0.02
 O2-C142
 2.4 with sigma of 0.02
 C130-C136
 1.45 with sigma of 0.02
 C111-C110
 1.4 with sigma of 0.02
 O3-C110
 1.2 with sigma of 0.02
 C133-C134 \\sim C131-C130 \\sim C136-C135 \\sim C139-C138 \\sim C127-C132
\\sim C141-C140
 with sigma of 0.01
 F42-F31 \\sim F42-F38 \\sim F42-F36 \\sim F42-F40 \\sim F31-F36 \\sim F31-F35
\\sim F31-F40 \\sim F38-F36
 \\sim F38-F35 \\sim F38-F40 \\sim F36-F35 \\sim F35-F40
 with sigma of 0.02
 P8-F42 \\sim P8-F31 \\sim P8-F38 \\sim P8-F36 \\sim P8-F35 \\sim P8-F40
 with sigma of 0.01
 F41-F32 \\sim F41-F39 \\sim F41-F37 \\sim F41-F33 \\sim F32-F37 \\sim F32-F34
\\sim F32-F33 \\sim F39-F37
 \\sim F39-F34 \\sim F39-F33 \\sim F37-F34 \\sim F34-F33
 with sigma of 0.02
 P9-F41 \\sim P9-F32 \\sim P9-F39 \\sim P9-F37 \\sim P9-F34 \\sim P9-F33
 with sigma of 0.01
 F57-F65 \\sim F57-F55 \\sim F57-F60 \\sim F57-F62 \\sim F66-F65 \\sim F66-F55
\\sim F66-F60 \\sim F66-F62
 \\sim F65-F60 \\sim F65-F62 \\sim F55-F60 \\sim F55-F62
 with sigma of 0.02
 P2-F57 \\sim P2-F66 \\sim P2-F65 \\sim P2-F55 \\sim P2-F60 \\sim P2-F62
 with sigma of 0.01
 F59-F63 \\sim F59-F58 \\sim F59-F64 \\sim F59-F56 \\sim F61-F63 \\sim F61-F58
\\sim F61-F64 \\sim F61-F56
 \\sim F63-F64 \\sim F63-F56 \\sim F58-F64 \\sim F58-F56
 with sigma of 0.02
 P1-F59 \\sim P1-F61 \\sim P1-F63 \\sim P1-F58 \\sim P1-F64 \\sim P1-F56
 with sigma of 0.01
 C122-C121 \\sim C119-C120 \\sim C123-C124 \\sim C118-C117 \\sim C115-C116
\\sim C112-C111 \\sim C113-
 C114 \\sim C126-C125
 with sigma of 0.01
 F20-F19 \\sim F20-F22 \\sim F20-F21 \\sim F19-F29 \\sim F19-F22 \\sim F19-F21
\\sim F29-F22 \\sim F29-F21
 with sigma of 0.02
 F23-F28 \\sim F23-F26 \\sim F23-F25 \\sim F23-F30 \\sim F28-F27 \\sim F28-F26
\\sim F28-F30 \\sim F27-F26
 \\sim F27-F25 \\sim F27-F30 \\sim F26-F25 \\sim F25-F30
 with sigma of 0.02
 F20-F19 \\sim F20-F22 \\sim F20-F24 \\sim F20-F21 \\sim F19-F29 \\sim F19-F22
\\sim F19-F21 \\sim F29-F22
 \\sim F29-F24 \\sim F29-F21 \\sim F22-F24 \\sim F24-F21
 with sigma of 0.02
 P6-F23 \\sim P6-F28 \\sim P6-F27 \\sim P6-F26 \\sim P6-F25 \\sim P6-F30
 with sigma of 0.01
 P7-F20 \\sim P7-F19 \\sim P7-F29 \\sim P7-F22 \\sim P7-F24 \\sim P7-F21
 with sigma of 0.01
 C108-C103 \\sim C108-C107 \\sim C106-C107 \\sim C106-C101 \\sim C101-C102
\\sim C103-C102 \\sim C104-
 C103 \\sim C105-C104 \\sim C105-C95 \\sim C96-C95 \\sim C94-C95 \\sim C94-C93
\\sim C93-C98 \\sim C97-C98
 \\sim C97-C96 \\sim C96-C102 \\sim C97-C99 \\sim C99-C100 \\sim C101-C100
 with sigma of 0.01
3. Rigid bond restraints
 P7, F21, F29, F24, F22, F20, F19, P6, F26, F28, F25, F30, F23, F27
 with sigma for 1-2 distances of 0.01 and sigma for 1-3 distances of 0.01
4. Uiso/Uaniso restraints and constraints
O2 \\sim C139 \\sim C134 \\sim C127 \\sim C129 \\sim C131 \\sim C143 \\sim C135
\\sim C138 \\sim C137 \\sim C141 \\sim C128 \\sim C130 \\sim C132 \\sim C133
\\sim C142 \\sim C136 \\sim C140: within 2A with sigma of 0.01 and sigma for
terminal atoms of 0.02
P9 \\sim F32 \\sim F39 \\sim F34 \\sim F41 \\sim F37 \\sim F33 \\sim P8 \\sim
F42 \\sim F36 \\sim F35 \\sim F31 \\sim F40 \\sim F38: within 2A with sigma of
0.01 and sigma for terminal atoms of 0.02
P1 \\sim F61 \\sim F59 \\sim F58 \\sim F56 \\sim F63 \\sim F64 \\sim P2 \\sim
F57 \\sim F66 \\sim F65 \\sim F55 \\sim F60 \\sim F62: within 2A with sigma of
0.01 and sigma for terminal atoms of 0.02
P7 \\sim F21 \\sim F29 \\sim F24 \\sim F22 \\sim F20 \\sim F19 \\sim P6 \\sim
F26 \\sim F28 \\sim F25 \\sim F30 \\sim F23 \\sim F27: within 2A with sigma of
0.01 and sigma for terminal atoms of 0.02
Uanis(C99) \\sim Ueq: with sigma of 0.01 and sigma for terminal atoms of 0.02
5. Rigid body (RIGU) restrains
 P9, F32, F39, F34, F41, F37, F33, P8, F42, F36, F35, F31, F40, F38
 with sigma for 1-2 distances of 0.001 and sigma for 1-3 distances of 0.001
 O2, C139, C134, C127, C129, C131, C143, C135, C138, C137, C141, C128, C130,
 C132, C133, C142, C136, C140
 with sigma for 1-2 distances of 0.001 and sigma for 1-3 distances of 0.001
 P1, F61, F59, F58, F56, F63, F64, P2, F57, F66, F65, F55, F60, F62
 with sigma for 1-2 distances of 0.001 and sigma for 1-3 distances of 0.001
 O3, C119, C113, C117, C124, C126, C115, C122, C116, C121, C120, C123, C118,
 C125, C111, C112, C110, C114
 with sigma for 1-2 distances of 0.001 and sigma for 1-3 distances of 0.01
 N13, C145, C144
 with sigma for 1-2 distances of 0.001 and sigma for 1-3 distances of 0.001
 P4, F1, F5, F2, F4, F6, F3
 with sigma for 1-2 distances of 0.001 and sigma for 1-3 distances of 0.001
6. Others
 Sof(P8)=Sof(F42)=Sof(F36)=Sof(F35)=Sof(F31)=Sof(F40)=Sof(F38)=1-FVAR(1)
 Sof(P9)=Sof(F32)=Sof(F39)=Sof(F34)=Sof(F41)=Sof(F37)=Sof(F33)=FVAR(1)
 Sof(P6)=Sof(F26)=Sof(F28)=Sof(F25)=Sof(F30)=Sof(F23)=Sof(F27)=1-FVAR(2)
 Sof(P7)=Sof(F21)=Sof(F29)=Sof(F24)=Sof(F22)=Sof(F20)=Sof(F19)=FVAR(2)
 Sof(P2)=Sof(F57)=Sof(F66)=Sof(F65)=Sof(F55)=Sof(F60)=Sof(F62)=1-FVAR(3)
 Sof(P1)=Sof(F61)=Sof(F59)=Sof(F58)=Sof(F56)=Sof(F63)=Sof(F64)=FVAR(3)
 Fixed Sof: H92A(0.5) H92B(0.5) H92C(0.5) H92D(0.5) C91(0.5) H91A(0.5)
 H91B(0.5) P10(0.5) P4(0.5) F52(0.5) F1(0.5) F5(0.5) F2(0.5) F4(0.5) F50(0.5)
 F6(0.5) F47(0.5) F49(0.5) F44(0.5) F45(0.5) F3(0.5) C90(0.5) H90A(0.5)
 H90B(0.5) P11(0.5) F46(0.5) F54(0.5) F51(0.5) F53(0.5) F48(0.5) F43(0.5)
 P5(0.5) F14(0.5) F18(0.5) F16(0.5) F17(0.5) F13(0.5) F15(0.5)
7.a Free rotating group:
 O6(H6A,H6B)
7.b Secondary CH2 refined with riding coordinates:
 C89(H89A,H89B), C87(H87A,H87B), C88(H88A,H88B), C92(H92A,H92B), C92(H92C,
 H92D), C86(H86A,H86B), C84(H84A,H84B), C85(H85A,H85B), C91(H91A,H91B),
 C34(H34A,H34B), C1(H1A,H1B), C41(H41A,H41B), C48(H48A,H48B), C17(H17A,H17B),
 C24(H24A,H24B), C90(H90A,H90B)
7.c Aromatic/amide H refined with riding coordinates:
 C81(H81), C80(H80), C82(H82), C104(H104), C98(H98), C106(H106), C93(H93),
 C100(H100), C99(H99), C107(H107), C105(H105), C109(H109), C94(H94), C113(H113),
  C117(H117), C126(H126), C121(H121), C123(H123), C122(H122), C118(H118),
 C125(H125), C112(H112), C110(H110), C134(H134), C127(H127), C128(H128),
 C132(H132), C143(H143), C138(H138), C137(H137), C133(H133), C140(H140),
 C141(H141), C58(H58), C45(H45), C13(H13), C43(H43), C44(H44), C47(H47),
 C75(H75), C59(H59), C71(H71), C73(H73), C52(H52), C57(H57), C33(H33), C62(H62),
  C30(H30), C12(H12), C78(H78), C56(H56), C31(H31), C19(H19), C6(H6), C49(H49),
 C7(H7), C29(H29), C77(H77), C70(H70), C63(H63), C76(H76), C72(H72), C15(H15),
 C16(H16), C55(H55), C50(H50), C36(H36), C20(H20), C22(H22), C23(H23), C66(H66),
  C68(H68), C38(H38), C67(H67), C37(H37), C65(H65), C60(H60), C4(H4), C53(H53),
 C40(H40), C3(H3)
7.d Fitted hexagon refined as free rotating group:
 C121(C119,C120,C124,C123,C122), C127(C128,C129,C130,C131,C132), C142(C135,
 C136,C139,C140,C141)
7.e Tetrahedral OH refined with riding coordinates:
 O7(H7A)
7.f Idealised Me refined as rotating group:
 C145(H14A,H14B,H14C)
;
_olex2_submission_special_instructions 'No special instructions were received'

loop_
_space_group_symop_operation_xyz
'x, y, z'
'-x, -y, -z'

loop_
_atom_site_label
_atom_site_type_symbol
_atom_site_fract_x
_atom_site_fract_y
_atom_site_fract_z
_atom_site_U_iso_or_equiv
_atom_site_adp_type
_atom_site_occupancy
_atom_site_site_symmetry_order
_atom_site_calc_flag
_atom_site_refinement_flags_posn
_atom_site_refinement_flags_adp
_atom_site_refinement_flags_occupancy
_atom_site_disorder_assembly
_atom_site_disorder_group
P3 P 0.58859(12) -0.05381(8) 0.10580(7) 0.0659(5) Uani 1 1 d . . . . .
F8 F 0.5976(4) -0.0869(2) 0.16696(18) 0.1216(18) Uani 1 1 d . . . . .
F10 F 0.4834(3) -0.0273(3) 0.1251(2) 0.1185(17) Uani 1 1 d . . . . .
F11 F 0.5484(3) -0.1116(2) 0.0899(2) 0.1074(15) Uani 1 1 d . . . . .
F7 F 0.6292(4) 0.0029(2) 0.1227(3) 0.135(2) Uani 1 1 d . . . . .
F12 F 0.6922(3) -0.0805(2) 0.0847(2) 0.1126(16) Uani 1 1 d . . . . .
F9 F 0.5728(5) -0.0236(3) 0.0445(2) 0.155(3) Uani 1 1 d . . . . .
O4 O -0.1809(3) 0.06564(19) -0.03787(16) 0.0613(11) Uani 1 1 d . . . . .
O9 O -0.2380(4) 0.2786(2) -0.0170(3) 0.1009(17) Uani 1 1 d . . . . .
O8 O -0.0702(9) 0.3332(6) -0.0103(8) 0.254(7) Uani 1 1 d . . . . .
O5 O -0.3259(3) 0.1699(2) -0.03015(18) 0.0747(13) Uani 1 1 d . . . . .
O7 O 0.0935(5) 0.2742(4) -0.0532(3) 0.128(2) Uani 1 1 d . . . . .
H7A H 0.095863 0.240705 -0.034335 0.193 Uiso 1 1 calc R . . . .
C81 C 0.0767(4) 0.0561(3) -0.0880(2) 0.0647(17) Uani 1 1 d . . . . .
H81 H 0.119467 0.072798 -0.117891 0.078 Uiso 1 1 calc R . . . .
C83 C -0.0845(4) 0.0487(3) -0.0442(2) 0.0569(15) Uani 1 1 d . . . . .
C79 C 0.0495(4) -0.0080(3) -0.0005(2) 0.0515(14) Uani 1 1 d . . . . .
C89 C -0.1417(10) 0.3312(7) 0.0280(10) 0.214(9) Uani 1 1 d . . . . .
H89A H -0.141309 0.365281 0.049575 0.257 Uiso 1 1 calc R . . . .
H89B H -0.131065 0.295022 0.054878 0.257 Uiso 1 1 calc R . . . .
C87 C -0.3314(7) 0.2761(4) -0.0342(4) 0.107(3) Uani 1 1 d . . . . .
H87A H -0.350847 0.313305 -0.057634 0.128 Uiso 1 1 calc R . . . .
H87B H -0.378240 0.271255 -0.000375 0.128 Uiso 1 1 calc R . . . .
C80 C 0.1126(4) 0.0171(3) -0.0456(3) 0.0621(16) Uani 1 1 d . . . . .
H80 H 0.180256 0.006506 -0.046151 0.075 Uiso 1 1 calc R . . . .
C88 C -0.2338(8) 0.3316(4) 0.0078(5) 0.127(4) Uani 1 1 d . . . . .
H88A H -0.244772 0.366182 -0.020892 0.153 Uiso 1 1 calc R . . . .
H88B H -0.284608 0.333941 0.039464 0.153 Uiso 1 1 calc R . . . .
C92 C 0.0897(13) 0.3193(8) -0.0147(7) 0.154(5) Uani 1 1 d . . . . .
H92A H 0.083899 0.297496 0.023909 0.185 Uiso 0.5 1 calc R . P A 1
H92B H 0.155147 0.334072 -0.019531 0.185 Uiso 0.5 1 calc R . P A 1
H92C H 0.153420 0.315733 0.001497 0.185 Uiso 0.5 1 calc R . P B 2
H92D H 0.085001 0.357898 -0.038598 0.185 Uiso 0.5 1 calc R . P B 2
C86 C -0.3330(6) 0.2254(4) -0.0678(3) 0.089(2) Uani 1 1 d . . . . .
H86A H -0.393812 0.228828 -0.086997 0.106 Uiso 1 1 calc R . . . .
H86B H -0.278025 0.226118 -0.097212 0.106 Uiso 1 1 calc R . . . .
C84 C -0.2229(5) 0.1027(3) -0.0834(3) 0.0710(18) Uani 1 1 d . . . . .
H84A H -0.223125 0.081104 -0.116792 0.085 Uiso 1 1 calc R . . . .
H84B H -0.185703 0.137775 -0.094530 0.085 Uiso 1 1 calc R . . . .
C85 C -0.3269(5) 0.1211(4) -0.0616(3) 0.083(2) Uani 1 1 d . . . . .
H85A H -0.367294 0.132288 -0.094090 0.100 Uiso 1 1 calc R . . . .
H85B H -0.355144 0.087756 -0.037061 0.100 Uiso 1 1 calc R . . . .
C82 C -0.0212(5) 0.0717(3) -0.0878(2) 0.0655(17) Uani 1 1 d . . . . .
H82 H -0.045500 0.098459 -0.117936 0.079 Uiso 1 1 calc R . . . .
C91 C 0.0229(16) 0.3226(13) 0.0285(12) 0.123(7) Uani 0.5 1 d . . P C 2
H91A H 0.029581 0.356263 0.049696 0.147 Uiso 0.5 1 calc R . P C 2
H91B H 0.021858 0.285614 0.054831 0.147 Uiso 0.5 1 calc R . P C 2
O1 O 0.0108(8) 0.0744(5) 0.4750(4) 0.184(4) Uani 1 1 d . . . . .
C104 C -0.1629(9) 0.0523(5) 0.4238(5) 0.154(5) Uani 1 1 d D . . . .
H104 H -0.140902 0.067062 0.455465 0.185 Uiso 1 1 calc R . . . .
C102 C -0.1285(7) 0.0098(4) 0.3355(4) 0.108(3) Uani 1 1 d D . . . .
C98 C -0.3682(8) -0.0311(8) 0.2888(6) 0.159(6) Uani 1 1 d D . . . .
H98 H -0.389845 -0.055756 0.264139 0.190 Uiso 1 1 calc R . . . .
C106 C 0.0343(11) -0.0021(6) 0.2942(5) 0.161(5) Uani 1 1 d D . . . .
H106 H 0.078169 -0.012229 0.263473 0.193 Uiso 1 1 calc R . . . .
C101 C -0.0645(9) -0.0094(5) 0.2908(4) 0.147(5) Uani 1 1 d D . . . .
C93 C -0.4319(12) -0.0039(7) 0.3285(6) 0.191(7) Uani 1 1 d D . . . .
H93 H -0.499700 -0.000819 0.324924 0.230 Uiso 1 1 calc R . . . .
C97 C -0.2692(9) -0.0194(6) 0.2879(5) 0.239(12) Uani 1 1 d D . . . .
C100 C -0.1011(12) -0.0338(6) 0.2457(4) 0.172(7) Uani 1 1 d D . . . .
H100 H -0.057540 -0.048433 0.216842 0.206 Uiso 1 1 calc R . . . .
C103 C -0.0940(9) 0.0333(6) 0.3816(4) 0.163(6) Uani 1 1 d D . . . .
C95 C -0.2954(8) 0.0281(5) 0.3741(4) 0.117(3) Uani 1 1 d D . . . .
C99 C -0.2011(11) -0.0362(8) 0.2438(6) 0.172(6) Uani 1 1 d D U . . .
H99 H -0.224202 -0.049558 0.211646 0.207 Uiso 1 1 calc R . . . .
C107 C 0.0730(10) 0.0192(6) 0.3399(5) 0.146(4) Uani 1 1 d D . . . .
H107 H 0.140992 0.020031 0.341179 0.176 Uiso 1 1 calc R . . . .
C108 C 0.0074(9) 0.0394(5) 0.3840(5) 0.145(5) Uani 1 1 d D . . . .
C105 C -0.2625(10) 0.0500(6) 0.4206(6) 0.168(6) Uani 1 1 d D . . . .
H105 H -0.307302 0.063198 0.449696 0.201 Uiso 1 1 calc R . . . .
C96 C -0.2293(7) 0.0052(5) 0.3314(4) 0.139(5) Uani 1 1 d D . . . .
C109 C 0.0559(13) 0.0568(8) 0.4304(7) 0.176(6) Uani 1 1 d . . . . .
H109 H 0.124642 0.054863 0.427374 0.212 Uiso 1 1 calc R . . . .
C94 C -0.3944(9) 0.0189(7) 0.3735(6) 0.160(5) Uani 1 1 d D . . . .
H94 H -0.437507 0.028412 0.404733 0.192 Uiso 1 1 calc R . . . .
O6 O -0.0746(5) 0.2381(4) -0.0857(3) 0.127(2) Uani 1 1 d . . . . .
H6A H -0.032640 0.228348 -0.060493 0.190 Uiso 1 1 d G . . . .
H6B H -0.078273 0.276415 -0.090645 0.190 Uiso 1 1 d G . . . .
O3 O 0.1898(19) 0.4971(11) 0.2783(14) 0.448(17) Uani 1 1 d D U . . .
C113 C 0.2061(7) 0.3298(5) 0.3819(5) 0.128(3) Uani 1 1 d D U . . .
H113 H 0.202949 0.323416 0.422164 0.153 Uiso 1 1 calc R . . . .
C117 C 0.2057(9) 0.3610(7) 0.2024(7) 0.168(5) Uani 1 1 d D U . . .
H117 H 0.196402 0.399879 0.183469 0.201 Uiso 1 1 calc R . . . .
C126 C 0.2187(8) 0.2231(5) 0.3762(6) 0.143(4) Uani 1 1 d D U . . .
H126 H 0.219050 0.215540 0.416331 0.171 Uiso 1 1 calc R . . . .
C115 C 0.2156(6) 0.2923(4) 0.2891(4) 0.100(2) Uani 1 1 d D U . . .
C116 C 0.2100(7) 0.3518(4) 0.2659(5) 0.122(3) Uani 1 1 d D U . . .
C121 C 0.2214(5) 0.2074(5) 0.1678(3) 0.147(4) Uani 1 1 d D U . . .
H121 H 0.220542 0.213925 0.127642 0.176 Uiso 1 1 calc R . . . .
C119 C 0.2170(5) 0.2550(3) 0.1988(3) 0.127(3) Uani 1 1 d DG U . . .
C120 C 0.2183(4) 0.2455(3) 0.2576(3) 0.097(2) Uani 1 1 d DG U . . .
C124 C 0.2240(4) 0.1884(3) 0.2853(3) 0.120(3) Uani 1 1 d DG U . . .
C123 C 0.2285(5) 0.1408(3) 0.2543(4) 0.149(4) Uani 1 1 d DG U . . .
H123 H 0.232417 0.101716 0.273196 0.179 Uiso 1 1 calc R . . . .
C122 C 0.2272(5) 0.1503(4) 0.1955(4) 0.177(5) Uani 1 1 d DG U . . .
H122 H 0.230231 0.117732 0.174285 0.212 Uiso 1 1 calc R . . . .
C118 C 0.2154(8) 0.3131(6) 0.1707(6) 0.147(4) Uani 1 1 d D U . . .
H118 H 0.220913 0.319612 0.130424 0.176 Uiso 1 1 calc R . . . .
C125 C 0.2251(7) 0.1757(5) 0.3440(6) 0.135(3) Uani 1 1 d D U . . .
H125 H 0.230125 0.136123 0.361662 0.162 Uiso 1 1 calc R . . . .
C111 C 0.2047(8) 0.3971(6) 0.2952(6) 0.140(4) Uani 1 1 d D U . . .
C112 C 0.2053(8) 0.3848(6) 0.3542(6) 0.142(4) Uani 1 1 d D U . . .
H112 H 0.205196 0.416773 0.375879 0.170 Uiso 1 1 calc R . . . .
C110 C 0.201(2) 0.4510(11) 0.2605(15) 0.369(17) Uani 1 1 d D U . . .
H110 H 0.206827 0.450602 0.220539 0.443 Uiso 1 1 calc R . . . .
C114 C 0.2116(6) 0.2820(4) 0.3500(4) 0.104(2) Uani 1 1 d D U . . .
O2 O -0.0350(7) 0.2169(6) 0.1491(6) 0.250(5) Uani 1 1 d D U . . .
C134 C -0.0379(10) 0.3238(11) 0.1917(12) 0.270(4) Uani 1 1 d D U . . .
H134 H -0.031658 0.315289 0.153459 0.325 Uiso 1 1 calc R . . . .
C127 C -0.0474(8) 0.4737(6) 0.3312(10) 0.293(5) Uani 1 1 d D U . . .
H127 H -0.046089 0.515050 0.331196 0.351 Uiso 1 1 calc R . . . .
C128 C -0.0532(8) 0.4370(9) 0.3823(8) 0.285(5) Uani 1 1 d G U . . .
H128 H -0.055954 0.453153 0.417218 0.342 Uiso 1 1 calc R . . . .
C129 C -0.0551(7) 0.3765(8) 0.3823(7) 0.266(4) Uani 1 1 d G U . . .
C130 C -0.0511(6) 0.3528(6) 0.3312(10) 0.263(4) Uani 1 1 d DG U . . .
C131 C -0.0453(7) 0.3896(10) 0.2801(7) 0.273(4) Uani 1 1 d DG U . . .
C132 C -0.0434(8) 0.4501(9) 0.2801(8) 0.287(5) Uani 1 1 d DG U . . .
H132 H -0.039394 0.475180 0.245156 0.344 Uiso 1 1 calc R . . . .
C143 C -0.0291(11) 0.2008(10) 0.2005(8) 0.262(5) Uani 1 1 d D U . . .
H143 H -0.010992 0.159686 0.205849 0.315 Uiso 1 1 calc R . . . .
C138 C -0.0490(9) 0.2743(12) 0.4154(7) 0.260(4) Uani 1 1 d D U . . .
H138 H -0.053761 0.243317 0.445790 0.312 Uiso 1 1 calc R . . . .
C137 C -0.0453(10) 0.3296(12) 0.4325(12) 0.269(4) Uani 1 1 d . U . . .
H137 H -0.037853 0.336810 0.470240 0.323 Uiso 1 1 calc R . . . .
C133 C -0.0469(10) 0.3747(11) 0.2182(12) 0.269(4) Uani 1 1 d D U . . .
H133 H -0.056333 0.409152 0.192026 0.323 Uiso 1 1 calc R . . . .
C142 C -0.0397(6) 0.2218(8) 0.2529(6) 0.259(4) Uani 1 1 d D U . . .
C135 C -0.0432(6) 0.2812(7) 0.2598(7) 0.253(4) Uani 1 1 d DG U . . .
C136 C -0.0467(6) 0.2982(6) 0.3140(9) 0.256(4) Uani 1 1 d DG U . . .
C139 C -0.0468(6) 0.2558(9) 0.3612(6) 0.265(4) Uani 1 1 d DG U . . .
C140 C -0.0434(7) 0.1964(8) 0.3542(6) 0.266(4) Uani 1 1 d DG U . . .
H140 H -0.043442 0.167388 0.386492 0.319 Uiso 1 1 calc R . . . .
C141 C -0.0398(6) 0.1794(6) 0.3001(8) 0.267(4) Uani 1 1 d DG U . . .
H141 H -0.037454 0.138840 0.295300 0.320 Uiso 1 1 calc R . . . .
N8 N -0.1703(4) 0.1900(3) 0.6028(2) 0.0752(16) Uani 1 1 d . . . . .
N3 N -0.2984(3) 0.2599(2) 0.3277(2) 0.0595(13) Uani 1 1 d . . . . .
N1 N -0.2970(4) 0.3421(3) 0.2558(2) 0.0635(13) Uani 1 1 d . . . . .
N9 N 0.3597(3) 0.1150(3) 0.0396(2) 0.0622(14) Uani 1 1 d . . . . .
N4 N 0.4701(3) 0.2222(2) 0.2868(2) 0.0577(12) Uani 1 1 d . . . . .
N5 N 0.4672(4) 0.3093(3) 0.2227(2) 0.0681(14) Uani 1 1 d . . . . .
N12 N -0.1667(5) 0.6338(3) 0.2321(4) 0.094(2) Uani 1 1 d . . . . .
N7 N 0.3311(5) 0.1445(4) 0.5746(3) 0.101(2) Uani 1 1 d . . . . .
N11 N 0.3332(5) 0.6116(3) 0.2138(4) 0.094(2) Uani 1 1 d . . . . .
N6 N 0.4634(4) 0.3158(3) 0.3200(2) 0.0666(14) Uani 1 1 d . . . . .
N10 N -0.1413(4) 0.1197(2) 0.0865(2) 0.0612(13) Uani 1 1 d . . . . .
N2 N -0.3072(4) 0.3569(3) 0.3522(2) 0.0661(14) Uani 1 1 d . . . . .
C34 C 0.4413(6) 0.5927(4) 0.2156(5) 0.115(3) Uani 1 1 d . . . . .
H34A H 0.476278 0.605754 0.178699 0.138 Uiso 1 1 calc R . . . .
H34B H 0.468586 0.610728 0.245622 0.138 Uiso 1 1 calc R . . . .
C58 C -0.0060(4) 0.1491(3) 0.0249(2) 0.0569(15) Uani 1 1 d . . . . .
H58 H 0.019096 0.170834 -0.009043 0.068 Uiso 1 1 calc R . . . .
C45 C 0.4701(5) 0.2147(4) 0.0846(3) 0.0745(19) Uani 1 1 d . . . . .
H45 H 0.467261 0.235381 0.047486 0.089 Uiso 1 1 calc R . . . .
C13 C -0.2763(5) 0.2249(4) 0.1325(3) 0.081(2) Uani 1 1 d . . . . .
H13 H -0.274650 0.239783 0.093375 0.097 Uiso 1 1 calc R . . . .
C14 C -0.2681(4) 0.1646(4) 0.1479(3) 0.0676(18) Uani 1 1 d . . . . .
C43 C 0.4785(4) 0.1554(3) 0.1934(3) 0.0576(15) Uani 1 1 d . . . . .
H43 H 0.480794 0.135223 0.230713 0.069 Uiso 1 1 calc R . . . .
C44 C 0.4691(5) 0.2464(3) 0.1322(3) 0.0708(17) Uani 1 1 d . . . . .
H44 H 0.465189 0.288239 0.127337 0.085 Uiso 1 1 calc R . . . .
C9 C -0.2958(4) 0.2850(3) 0.2735(3) 0.0627(17) Uani 1 1 d . . . . .
C47 C 0.4800(4) 0.1244(3) 0.1475(3) 0.0686(17) Uani 1 1 d . . . . .
H47 H 0.484178 0.082575 0.153202 0.082 Uiso 1 1 calc R . . . .
C54 C 0.0560(4) 0.1151(3) 0.0614(3) 0.0579(16) Uani 1 1 d . . . . .
C75 C 0.1895(7) 0.6102(4) 0.1699(4) 0.103(3) Uani 1 1 d . . . . .
H75 H 0.157801 0.603369 0.137812 0.124 Uiso 1 1 calc R . . . .
C51 C 0.1615(4) 0.1138(3) 0.0499(2) 0.0585(16) Uani 1 1 d . . . . .
C59 C 0.2748(6) 0.1127(4) 0.5466(3) 0.093(2) Uani 1 1 d . . . . .
H59 H 0.303965 0.085682 0.521902 0.112 Uiso 1 1 calc R . . . .
C71 C -0.1220(7) 0.6387(4) 0.1820(5) 0.104(3) Uani 1 1 d . . . . .
H71 H -0.158156 0.643083 0.149452 0.125 Uiso 1 1 calc R . . . .
C73 C -0.0212(7) 0.6315(5) 0.2728(4) 0.116(3) Uani 1 1 d . . . . .
H73 H 0.012735 0.631366 0.305706 0.139 Uiso 1 1 calc R . . . .
C32 C 0.4525(6) 0.5263(4) 0.2277(6) 0.098(3) Uani 1 1 d . . . . .
C52 C 0.2056(4) 0.1598(3) 0.0177(3) 0.0642(16) Uani 1 1 d . . . . .
H52 H 0.167612 0.191626 -0.000961 0.077 Uiso 1 1 calc R . . . .
C57 C -0.1052(4) 0.1505(3) 0.0393(3) 0.0622(16) Uani 1 1 d . . . . .
H57 H -0.148013 0.173793 0.015007 0.075 Uiso 1 1 calc R . . . .
C33 C 0.4704(7) 0.4920(4) 0.1883(5) 0.107(3) Uani 1 1 d . . . . .
H33 H 0.483880 0.508954 0.150174 0.129 Uiso 1 1 calc R . . . .
C62 C 0.1932(7) 0.1863(5) 0.6212(3) 0.117(3) Uani 1 1 d . . . . .
H62 H 0.165171 0.210835 0.648469 0.141 Uiso 1 1 calc R . . . .
C30 C 0.4511(6) 0.4404(3) 0.2951(4) 0.088(2) Uani 1 1 d . . . . .
H30 H 0.447001 0.422875 0.333498 0.106 Uiso 1 1 calc R . . . .
C46 C 0.4752(4) 0.1542(3) 0.0923(2) 0.0626(16) Uani 1 1 d . . . . .
C12 C -0.2871(4) 0.2643(3) 0.1730(3) 0.0680(17) Uani 1 1 d . . . . .
H12 H -0.293377 0.305575 0.161481 0.082 Uiso 1 1 calc R . . . .
C61 C 0.1338(6) 0.1569(4) 0.5911(3) 0.087(2) Uani 1 1 d . . . . .
C10 C -0.3055(4) 0.2983(3) 0.3669(3) 0.0567(15) Uani 1 1 d . . . . .
C78 C 0.2852(7) 0.6297(4) 0.2587(5) 0.115(3) Uani 1 1 d . . . . .
H78 H 0.319494 0.637465 0.289407 0.138 Uiso 1 1 calc R . . . .
C56 C -0.0832(5) 0.0866(3) 0.1210(3) 0.0677(17) Uani 1 1 d . . . . .
H56 H -0.110683 0.063998 0.153758 0.081 Uiso 1 1 calc R . . . .
C1 C -0.2731(6) 0.6262(4) 0.2387(5) 0.110(3) Uani 1 1 d . . . . .
H1A H -0.302296 0.641144 0.202707 0.132 Uiso 1 1 calc R . . . .
H1B H -0.304526 0.649067 0.268758 0.132 Uiso 1 1 calc R . . . .
C31 C 0.4447(6) 0.5022(4) 0.2842(5) 0.101(3) Uani 1 1 d . . . . .
H31 H 0.435408 0.526318 0.314124 0.121 Uiso 1 1 calc R . . . .
C19 C -0.2995(4) 0.2143(3) 0.4426(3) 0.0644(17) Uani 1 1 d . . . . .
H19 H -0.299610 0.188026 0.414860 0.077 Uiso 1 1 calc R . . . .
C41 C 0.4387(6) 0.1405(5) 0.5588(3) 0.106(3) Uani 1 1 d . . . . .
H41A H 0.464617 0.098734 0.561033 0.127 Uiso 1 1 calc R . . . .
H41B H 0.472550 0.160480 0.584854 0.127 Uiso 1 1 calc R . . . .
C42 C 0.4737(4) 0.2160(3) 0.1848(3) 0.0625(16) Uani 1 1 d . . . . .
C6 C -0.3088(6) 0.4778(4) 0.3242(4) 0.087(2) Uani 1 1 d . . . . .
H6 H -0.319221 0.462448 0.362989 0.104 Uiso 1 1 calc R . . . .
C49 C 0.3196(5) 0.0686(3) 0.0671(3) 0.0631(16) Uani 1 1 d . . . . .
H49 H 0.359517 0.036227 0.083266 0.076 Uiso 1 1 calc R . . . .
C7 C -0.3014(7) 0.5387(4) 0.3082(5) 0.101(3) Uani 1 1 d . . . . .
H7 H -0.304864 0.564016 0.337037 0.122 Uiso 1 1 calc R . . . .
C25 C 0.4699(4) 0.2514(3) 0.2345(3) 0.0580(15) Uani 1 1 d . . . . .
C29 C 0.4707(7) 0.4304(4) 0.2001(4) 0.102(3) Uani 1 1 d . . . . .
H29 H 0.476368 0.406598 0.169923 0.122 Uiso 1 1 calc R . . . .
C21 C -0.2961(5) 0.2282(4) 0.5391(3) 0.0712(18) Uani 1 1 d . . . . .
C77 C 0.1895(7) 0.6375(4) 0.2622(5) 0.109(3) Uani 1 1 d . . . . .
H77 H 0.156199 0.649178 0.296010 0.131 Uiso 1 1 calc R . . . .
C27 C 0.4646(4) 0.3395(3) 0.2670(3) 0.0695(18) Uani 1 1 d . . . . .
C70 C -0.0211(7) 0.6376(4) 0.1752(4) 0.108(3) Uani 1 1 d . . . . .
H70 H 0.011556 0.639332 0.138346 0.129 Uiso 1 1 calc R . . . .
C11 C -0.2886(4) 0.2429(3) 0.2304(3) 0.0611(16) Uani 1 1 d . . . . .
C63 C 0.2909(6) 0.1792(5) 0.6110(3) 0.107(3) Uani 1 1 d . . . . .
H63 H 0.330879 0.199906 0.630695 0.129 Uiso 1 1 calc R . . . .
C48 C 0.4656(4) 0.1222(3) 0.0427(3) 0.0709(19) Uani 1 1 d . . . . .
H48A H 0.502243 0.083204 0.047312 0.085 Uiso 1 1 calc R . . . .
H48B H 0.491835 0.144945 0.007330 0.085 Uiso 1 1 calc R . . . .
C76 C 0.2895(9) 0.6013(5) 0.1695(5) 0.121(3) Uani 1 1 d . . . . .
H76 H 0.326373 0.587820 0.137539 0.146 Uiso 1 1 calc R . . . .
C8 C -0.3031(4) 0.3769(3) 0.2976(3) 0.0672(17) Uani 1 1 d . . . . .
C26 C 0.4652(4) 0.2569(3) 0.3278(3) 0.0595(16) Uani 1 1 d . . . . .
C72 C -0.1161(7) 0.6292(5) 0.2795(4) 0.113(3) Uani 1 1 d . . . . .
H72 H -0.148604 0.624477 0.316350 0.136 Uiso 1 1 calc R . . . .
C15 C -0.2715(4) 0.1432(3) 0.2053(3) 0.0711(18) Uani 1 1 d . . . . .
H15 H -0.265944 0.101951 0.216942 0.085 Uiso 1 1 calc R . . . .
C17 C -0.2468(4) 0.1237(4) 0.1030(3) 0.075(2) Uani 1 1 d . . . . .
H17A H -0.267773 0.084102 0.117930 0.091 Uiso 1 1 calc R . . . .
H17B H -0.282846 0.138729 0.069486 0.091 Uiso 1 1 calc R . . . .
C16 C -0.2832(4) 0.1828(3) 0.2453(3) 0.0647(17) Uani 1 1 d . . . . .
H16 H -0.287726 0.167786 0.284441 0.078 Uiso 1 1 calc R . . . .
C55 C 0.0168(4) 0.0840(3) 0.1103(3) 0.0608(16) Uani 1 1 d . . . . .
H55 H 0.057545 0.061208 0.136271 0.073 Uiso 1 1 calc R . . . .
C50 C 0.2216(4) 0.0666(3) 0.0727(3) 0.0623(16) Uani 1 1 d . . . . .
H50 H 0.193967 0.032622 0.092341 0.075 Uiso 1 1 calc R . . . .
C36 C 0.4786(5) 0.1661(3) 0.3983(3) 0.0717(18) Uani 1 1 d . . . . .
H36 H 0.491258 0.143114 0.367594 0.086 Uiso 1 1 calc R . . . .
C20 C -0.2931(5) 0.1916(4) 0.4987(3) 0.0761(19) Uani 1 1 d . . . . .
H20 H -0.286456 0.150206 0.509002 0.091 Uiso 1 1 calc R . . . .
C22 C -0.3048(5) 0.2883(4) 0.5248(3) 0.082(2) Uani 1 1 d . . . . .
H22 H -0.307513 0.313425 0.553777 0.098 Uiso 1 1 calc R . . . .
C35 C 0.4651(4) 0.2272(3) 0.3869(3) 0.0657(17) Uani 1 1 d . . . . .
C24 C -0.2780(5) 0.2041(4) 0.6006(3) 0.083(2) Uani 1 1 d . . . . .
H24A H -0.301290 0.233742 0.626389 0.100 Uiso 1 1 calc R . . . .
H24B H -0.312764 0.168096 0.612497 0.100 Uiso 1 1 calc R . . . .
C23 C -0.3099(5) 0.3133(3) 0.4674(3) 0.0772(19) Uani 1 1 d . . . . .
H23 H -0.315896 0.354731 0.457315 0.093 Uiso 1 1 calc R . . . .
C5 C -0.3002(5) 0.4405(3) 0.2814(3) 0.0745(19) Uani 1 1 d . . . . .
C66 C -0.1307(6) 0.1346(4) 0.5997(3) 0.078(2) Uani 1 1 d . . . . .
H66 H -0.171381 0.103440 0.599741 0.094 Uiso 1 1 calc R . . . .
C68 C -0.0163(6) 0.2255(4) 0.6011(3) 0.088(2) Uani 1 1 d . . . . .
H68 H 0.022889 0.257232 0.602015 0.105 Uiso 1 1 calc R . . . .
C38 C 0.4411(5) 0.2308(5) 0.4875(3) 0.095(3) Uani 1 1 d . . . . .
H38 H 0.428317 0.252953 0.518714 0.114 Uiso 1 1 calc R . . . .
C2 C -0.2899(6) 0.5616(3) 0.2543(5) 0.088(2) Uani 1 1 d . . . . .
C67 C -0.1166(7) 0.2353(4) 0.6035(3) 0.086(2) Uani 1 1 d . . . . .
H67 H -0.146627 0.273781 0.605612 0.104 Uiso 1 1 calc R . . . .
C39 C 0.4533(5) 0.1706(4) 0.4981(3) 0.081(2) Uani 1 1 d . . . . .
C37 C 0.4468(5) 0.2609(4) 0.4325(3) 0.0762(19) Uani 1 1 d . . . . .
H37 H 0.438539 0.302646 0.426262 0.091 Uiso 1 1 calc R . . . .
C64 C 0.0266(6) 0.1679(4) 0.5971(3) 0.083(2) Uani 1 1 d . . . . .
C65 C -0.0338(6) 0.1232(4) 0.5964(3) 0.081(2) Uani 1 1 d . . . . .
H65 H -0.006690 0.084155 0.593627 0.097 Uiso 1 1 calc R . . . .
C28 C 0.4627(5) 0.4052(3) 0.2545(3) 0.0734(18) Uani 1 1 d . . . . .
C74 C 0.1359(6) 0.6289(3) 0.2169(3) 0.079(2) Uani 1 1 d . . . . .
C18 C -0.3058(4) 0.2741(3) 0.4259(3) 0.0628(17) Uani 1 1 d . . . . .
C69 C 0.0306(6) 0.6339(3) 0.2220(4) 0.082(2) Uani 1 1 d . . . . .
C60 C 0.1776(6) 0.1206(4) 0.5550(3) 0.092(2) Uani 1 1 d . . . . .
H60 H 0.138707 0.099801 0.534744 0.111 Uiso 1 1 calc R . . . .
C4 C -0.2906(5) 0.4633(4) 0.2258(4) 0.084(2) Uani 1 1 d . . . . .
H4 H -0.287891 0.438346 0.196747 0.101 Uiso 1 1 calc R . . . .
C53 C 0.3078(5) 0.1593(3) 0.0126(3) 0.0675(17) Uani 1 1 d . . . . .
H53 H 0.338954 0.190445 -0.009931 0.081 Uiso 1 1 calc R . . . .
C40 C 0.4740(5) 0.1384(4) 0.4530(3) 0.081(2) Uani 1 1 d . . . . .
H40 H 0.485099 0.096794 0.459743 0.097 Uiso 1 1 calc R . . . .
C3 C -0.2847(6) 0.5258(4) 0.2117(4) 0.097(2) Uani 1 1 d . . . . .
H3 H -0.277145 0.542371 0.173051 0.116 Uiso 1 1 calc R . . . .
N13 N 0.2337(12) -0.0032(6) 0.1963(5) 0.169(5) Uani 1 1 d . U . . .
C145 C 0.3562(13) -0.0777(11) 0.2493(7) 0.247(10) Uani 1 1 d . U . . .
H14A H 0.335337 -0.116346 0.244608 0.371 Uiso 1 1 calc GR . . . .
H14B H 0.352627 -0.073148 0.289835 0.371 Uiso 1 1 calc GR . . . .
H14C H 0.423016 -0.074480 0.233011 0.371 Uiso 1 1 calc GR . . . .
C144 C 0.2919(15) -0.0308(9) 0.2198(7) 0.168(5) Uani 1 1 d . U . . .
P10 P 0.3581(6) -0.0101(3) 0.4061(3) 0.0744(11) Uani 0.5 1 d . . P D 1
P1 P 0.3854(4) 0.3180(3) -0.0794(2) 0.1623(17) Uani 0.689(8) 1 d D U P E 1
P7 P 0.4884(4) 0.2734(3) 0.6856(3) 0.212(3) Uani 0.749(7) 1 d D U P F 1
P4 P 0.1757(5) 0.8007(2) 0.2354(2) 0.0930(13) Uani 0.5 1 d . U P G 1
P9 P 0.1763(3) 0.36033(19) 0.55266(16) 0.1465(16) Uani 0.810(6) 1 d D U P H 1
F21 F 0.3810(6) 0.2670(6) 0.6928(5) 0.244(5) Uani 0.749(7) 1 d D U P F 1
F29 F 0.4710(9) 0.3394(5) 0.6785(6) 0.252(4) Uani 0.749(7) 1 d D U P F 1
F61 F 0.3257(8) 0.3736(5) -0.1016(5) 0.191(3) Uani 0.689(8) 1 d D U P E 1
F32 F 0.1917(7) 0.4185(3) 0.5769(4) 0.189(3) Uani 0.810(6) 1 d D U P H 1
F52 F 0.3107(11) 0.0488(5) 0.4276(5) 0.107(3) Uani 0.5 1 d . . P D 1
F1 F 0.1008(13) 0.7616(8) 0.2715(6) 0.118(3) Uani 0.5 1 d . U P G 1
F39 F 0.1621(7) 0.3021(3) 0.5284(3) 0.182(3) Uani 0.810(6) 1 d D U P H 1
F5 F 0.2591(9) 0.8364(4) 0.2002(4) 0.108(2) Uani 0.5 1 d . U P G 1
F24 F 0.4856(9) 0.2699(6) 0.6233(4) 0.247(4) Uani 0.749(7) 1 d D U P F 1
F2 F 0.1863(16) 0.7543(8) 0.1908(7) 0.140(5) Uani 0.5 1 d . U P G 1
F59 F 0.4374(7) 0.2599(4) -0.0558(4) 0.177(3) Uani 0.689(8) 1 d D U P E 1
F4 F 0.1647(13) 0.8491(6) 0.2782(5) 0.135(4) Uani 0.5 1 d . U P G 1
F50 F 0.4469(12) 0.0195(6) 0.3799(5) 0.141(5) Uani 0.5 1 d . . P D 1
F6 F 0.2542(11) 0.7656(6) 0.2738(6) 0.117(3) Uani 0.5 1 d . U P G 1
F58 F 0.4314(7) 0.3116(5) -0.1399(4) 0.176(3) Uani 0.689(8) 1 d D U P E 1
F34 F 0.2688(6) 0.3680(4) 0.5105(3) 0.193(3) Uani 0.810(6) 1 d D U P H 1
F22 F 0.5949(7) 0.2810(6) 0.6781(5) 0.245(4) Uani 0.749(7) 1 d D U P F 1
F41 F 0.0862(6) 0.3519(4) 0.5951(3) 0.174(3) Uani 0.810(6) 1 d D U P H 1
F47 F 0.402(3) -0.0260(17) 0.4643(8) 0.224(19) Uani 0.5 1 d . . P D 1
F56 F 0.4678(8) 0.3537(5) -0.0692(5) 0.192(3) Uani 0.689(8) 1 d D U P E 1
F49 F 0.3037(13) 0.0053(6) 0.3503(4) 0.138(5) Uani 0.5 1 d . . P D 1
F44 F 0.4030(11) -0.0692(5) 0.3836(6) 0.110(4) Uani 0.5 1 d . . P D 1
F20 F 0.5069(8) 0.2071(5) 0.6943(6) 0.255(5) Uani 0.749(7) 1 d D U P F 1
F19 F 0.4884(8) 0.2737(6) 0.7488(4) 0.253(5) Uani 0.749(7) 1 d D U P F 1
F63 F 0.3363(8) 0.3224(6) -0.0187(4) 0.191(3) Uani 0.689(8) 1 d D U P E 1
F37 F 0.1158(7) 0.3949(4) 0.5057(3) 0.182(3) Uani 0.810(6) 1 d D U P H 1
F64 F 0.2988(7) 0.2828(5) -0.0913(5) 0.188(3) Uani 0.689(8) 1 d D U P E 1
F33 F 0.2390(7) 0.3255(4) 0.5987(3) 0.198(3) Uani 0.810(6) 1 d D U P H 1
F45 F 0.2670(12) -0.0428(8) 0.4366(6) 0.099(4) Uani 0.5 1 d . . P D 1
F3 F 0.0992(13) 0.8366(9) 0.1943(6) 0.145(4) Uani 0.5 1 d . U P G 1
C90 C 0.033(3) 0.3641(14) -0.012(2) 0.227(19) Uani 0.5 1 d . . P C 1
H90A H 0.041945 0.393222 -0.046573 0.273 Uiso 0.5 1 calc R . P C 1
H90B H 0.038170 0.383106 0.022067 0.273 Uiso 0.5 1 calc R . P C 1
P6 P 0.5045(12) 0.3460(10) 0.6305(9) 0.244(5) Uani 0.251(7) 1 d D U P F 2
F26 F 0.6095(19) 0.3684(15) 0.6184(13) 0.262(8) Uani 0.251(7) 1 d D U P F 2
F28 F 0.522(2) 0.3322(15) 0.6955(12) 0.243(5) Uani 0.251(7) 1 d D U P F 2
F25 F 0.488(2) 0.3612(15) 0.5653(12) 0.250(7) Uani 0.251(7) 1 d D U P F 2
F30 F 0.3992(19) 0.3239(15) 0.6426(13) 0.241(5) Uani 0.251(7) 1 d D U P F 2
F23 F 0.546(2) 0.2816(13) 0.6205(14) 0.249(6) Uani 0.251(7) 1 d D U P F 2
F27 F 0.462(2) 0.4105(13) 0.6405(14) 0.258(7) Uani 0.251(7) 1 d D U P F 2
P11 P 0.2967(8) -0.0055(4) 0.4303(4) 0.0924(16) Uani 0.5 1 d . . P I 2
F46 F 0.2347(10) -0.0447(7) 0.4725(9) 0.141(5) Uani 0.5 1 d . . P I 2
F54 F 0.3901(19) -0.0097(9) 0.4702(10) 0.140(9) Uani 0.5 1 d . . P I 2
F51 F 0.3540(13) 0.0374(8) 0.3826(7) 0.136(4) Uani 0.5 1 d . . P I 2
F53 F 0.2417(10) 0.0526(5) 0.4531(6) 0.124(4) Uani 0.5 1 d . . P I 2
F48 F 0.2161(13) -0.0063(6) 0.3882(9) 0.169(6) Uani 0.5 1 d . . P I 2
F43 F 0.3492(12) -0.0644(7) 0.4094(8) 0.130(5) Uani 0.5 1 d . . P I 2
P8 P 0.0870(16) 0.3801(9) 0.5746(7) 0.179(3) Uani 0.190(6) 1 d D U P H 2
F42 F -0.006(2) 0.3731(14) 0.6057(12) 0.190(5) Uani 0.190(6) 1 d D U P H 2
F36 F 0.044(2) 0.4265(13) 0.5362(12) 0.185(5) Uani 0.190(6) 1 d D U P H 2
F35 F 0.179(2) 0.3864(15) 0.5433(14) 0.181(4) Uani 0.190(6) 1 d D U P H 2
F31 F 0.108(3) 0.4227(13) 0.6101(12) 0.189(5) Uani 0.190(6) 1 d D U P H 2
F40 F 0.130(2) 0.3333(13) 0.6126(12) 0.173(4) Uani 0.190(6) 1 d D U P H 2
F38 F 0.066(2) 0.3380(13) 0.5383(11) 0.178(4) Uani 0.190(6) 1 d D U P H 2
P5 P -0.0988(6) 0.1902(2) 0.76173(18) 0.0910(14) Uani 0.5 1 d . . P J 2
F14 F -0.1875(18) 0.2187(11) 0.7220(6) 0.184(9) Uani 0.5 1 d . . P J 2
F18 F -0.0462(13) 0.2412(6) 0.7332(7) 0.129(5) Uani 0.5 1 d . . P J 2
F16 F -0.129(2) 0.2300(9) 0.8064(7) 0.199(12) Uani 0.5 1 d . . P J 2
F17 F -0.0147(14) 0.1683(7) 0.8023(4) 0.149(5) Uani 0.5 1 d . . P J 2
F13 F -0.1484(17) 0.1347(7) 0.7937(5) 0.166(8) Uani 0.5 1 d . . P J 2
F15 F -0.0599(18) 0.1505(5) 0.7181(4) 0.176(7) Uani 0.5 1 d . . P J 2
P2 P 0.3727(9) 0.3188(6) -0.0802(6) 0.175(3) Uani 0.311(8) 1 d D U P E 2
F57 F 0.4553(15) 0.2833(10) -0.0665(10) 0.183(3) Uani 0.311(8) 1 d D U P E 2
F66 F 0.2864(14) 0.3529(10) -0.0906(9) 0.176(3) Uani 0.311(8) 1 d D U P E 2
F65 F 0.3207(14) 0.2835(10) -0.0374(9) 0.180(3) Uani 0.311(8) 1 d D U P E 2
F55 F 0.4236(15) 0.3540(11) -0.1224(9) 0.185(3) Uani 0.311(8) 1 d D U P E 2
F60 F 0.3522(19) 0.2834(10) -0.1208(9) 0.190(3) Uani 0.311(8) 1 d D U P E 2
F62 F 0.3889(17) 0.3567(9) -0.0417(9) 0.169(3) Uani 0.311(8) 1 d D U P E 2

loop_
_atom_site_aniso_label
_atom_site_aniso_U_11
_atom_site_aniso_U_22
_atom_site_aniso_U_33
_atom_site_aniso_U_23
_atom_site_aniso_U_13
_atom_site_aniso_U_12
P3 0.0556(10) 0.0805(12) 0.0639(10) -0.0204(8) -0.0026(8) -0.0028(8)
F8 0.178(5) 0.117(4) 0.067(3) -0.015(2) -0.014(3) 0.017(3)
F10 0.068(3) 0.144(4) 0.139(4) -0.035(3) 0.015(3) 0.016(3)
F11 0.087(3) 0.117(4) 0.131(4) -0.049(3) -0.014(3) -0.020(3)
F7 0.127(4) 0.101(4) 0.193(6) -0.071(4) 0.009(4) -0.034(3)
F12 0.061(2) 0.108(4) 0.168(5) -0.034(3) 0.023(3) -0.007(2)
F9 0.224(7) 0.147(5) 0.073(3) -0.001(3) 0.013(3) 0.065(5)
O4 0.050(2) 0.085(3) 0.051(2) -0.015(2) -0.0037(18) -0.011(2)
O9 0.090(4) 0.087(4) 0.130(5) -0.036(3) 0.005(3) -0.009(3)
O8 0.135(8) 0.272(14) 0.394(19) -0.189(14) 0.051(10) -0.085(9)
O5 0.061(3) 0.097(4) 0.068(3) -0.024(3) -0.002(2) 0.004(2)
O7 0.122(5) 0.143(6) 0.118(5) -0.005(4) -0.012(4) -0.004(4)
C81 0.054(4) 0.097(5) 0.043(3) -0.011(3) 0.006(3) -0.015(3)
C83 0.053(4) 0.077(4) 0.045(3) -0.026(3) -0.002(3) -0.006(3)
C79 0.054(3) 0.061(4) 0.045(3) -0.024(3) 0.001(3) -0.014(3)
C89 0.087(9) 0.156(12) 0.41(3) -0.117(15) 0.053(13) -0.020(8)
C87 0.083(6) 0.114(7) 0.119(7) -0.008(6) -0.006(5) 0.006(5)
C80 0.052(3) 0.082(4) 0.056(4) -0.025(3) 0.004(3) -0.009(3)
C88 0.120(9) 0.091(7) 0.177(10) -0.054(7) 0.000(7) -0.004(6)
C92 0.163(14) 0.159(13) 0.154(12) -0.051(10) -0.064(11) 0.011(10)
C86 0.085(5) 0.096(6) 0.081(5) -0.012(4) -0.010(4) 0.021(4)
C84 0.065(4) 0.094(5) 0.059(4) -0.032(4) -0.002(3) -0.011(4)
C85 0.061(4) 0.104(6) 0.087(5) -0.023(4) -0.011(4) -0.003(4)
C82 0.076(5) 0.078(4) 0.044(3) -0.014(3) -0.002(3) -0.009(3)
C91 0.098(15) 0.122(18) 0.16(2) -0.026(17) -0.021(15) -0.047(13)
O1 0.208(10) 0.235(11) 0.122(6) -0.059(7) -0.004(6) -0.043(8)
C104 0.242(16) 0.120(9) 0.110(8) -0.045(7) -0.022(10) -0.020(10)
C102 0.122(8) 0.105(7) 0.100(7) -0.025(5) 0.010(6) -0.021(6)
C98 0.100(8) 0.241(17) 0.144(10) -0.065(11) 0.026(7) -0.042(9)
C106 0.232(17) 0.122(10) 0.115(10) -0.008(7) 0.041(10) 0.004(10)
C101 0.181(13) 0.136(10) 0.113(9) -0.006(7) 0.041(9) -0.008(9)
C93 0.243(18) 0.192(15) 0.144(12) -0.028(11) -0.070(13) 0.026(13)
C97 0.42(3) 0.120(11) 0.137(13) 0.019(9) 0.092(18) 0.061(16)
C100 0.32(2) 0.145(10) 0.052(5) -0.037(6) 0.033(8) -0.029(12)
C103 0.275(19) 0.148(11) 0.068(6) -0.027(6) -0.019(9) 0.002(11)
C95 0.138(9) 0.137(9) 0.075(6) -0.029(5) -0.008(6) 0.014(7)
C99 0.179(9) 0.192(9) 0.149(9) -0.047(7) -0.011(8) 0.007(8)
C107 0.172(11) 0.149(10) 0.112(8) -0.039(7) 0.018(8) 0.032(8)
C108 0.183(12) 0.128(9) 0.140(10) -0.018(7) -0.070(10) -0.041(9)
C105 0.131(10) 0.128(10) 0.262(19) -0.075(11) -0.032(11) -0.016(8)
C96 0.224(15) 0.114(8) 0.087(7) -0.011(6) -0.052(8) -0.026(9)
C109 0.188(14) 0.211(16) 0.139(11) -0.030(11) -0.001(10) -0.059(12)
C94 0.142(11) 0.211(15) 0.129(10) -0.038(9) -0.014(8) 0.000(10)
O6 0.119(5) 0.157(6) 0.110(5) -0.038(5) -0.024(4) 0.001(5)
O3 0.27(2) 0.262(17) 0.79(4) 0.13(3) -0.18(2) -0.04(2)
C113 0.094(6) 0.142(6) 0.151(8) -0.041(5) -0.006(6) -0.001(6)
C117 0.123(9) 0.208(11) 0.166(7) -0.024(7) -0.015(7) 0.024(8)
C126 0.091(6) 0.139(6) 0.197(10) -0.006(5) -0.020(7) -0.012(5)
C115 0.060(4) 0.120(4) 0.123(4) -0.029(3) -0.011(4) 0.004(4)
C116 0.080(6) 0.120(5) 0.167(6) -0.024(4) -0.010(6) 0.000(5)
C121 0.096(7) 0.218(9) 0.135(8) -0.063(6) -0.023(6) 0.012(7)
C119 0.071(5) 0.202(8) 0.114(4) -0.042(4) -0.018(4) 0.000(6)
C120 0.057(4) 0.121(4) 0.115(4) -0.025(3) -0.010(4) -0.006(4)
C124 0.056(4) 0.119(5) 0.187(7) -0.011(4) -0.018(5) -0.016(4)
C123 0.096(7) 0.133(7) 0.224(9) -0.035(7) -0.008(7) -0.022(6)
C122 0.090(7) 0.219(10) 0.224(9) -0.045(9) -0.014(8) 0.006(8)
C118 0.092(7) 0.217(9) 0.129(8) -0.017(5) -0.018(6) 0.004(7)
C125 0.089(6) 0.123(7) 0.189(7) 0.007(6) -0.018(6) -0.017(6)
C111 0.115(8) 0.128(6) 0.180(7) -0.034(5) -0.017(7) -0.005(7)
C112 0.100(7) 0.147(7) 0.182(7) -0.030(6) -0.022(7) -0.006(6)
C110 0.19(2) 0.237(16) 0.64(4) 0.19(2) -0.11(2) -0.071(18)
C114 0.057(4) 0.135(5) 0.123(4) -0.025(4) -0.010(4) -0.005(4)
O2 0.106(6) 0.308(11) 0.386(10) -0.243(9) -0.050(8) 0.035(6)
C134 0.087(6) 0.374(9) 0.392(9) -0.218(8) -0.026(8) 0.006(8)
C127 0.138(7) 0.366(9) 0.417(11) -0.226(8) -0.023(9) 0.004(8)
C128 0.127(7) 0.358(9) 0.415(11) -0.232(8) -0.020(8) -0.003(8)
C129 0.087(5) 0.361(9) 0.400(9) -0.235(7) -0.021(7) -0.009(7)
C130 0.077(5) 0.365(8) 0.396(9) -0.234(7) -0.021(7) -0.012(7)
C131 0.091(5) 0.368(8) 0.405(9) -0.224(7) -0.019(7) -0.001(7)
C132 0.120(7) 0.366(9) 0.415(11) -0.224(8) -0.019(8) 0.007(8)
C143 0.089(6) 0.364(10) 0.385(10) -0.233(8) -0.047(8) -0.001(7)
C138 0.070(5) 0.371(9) 0.384(9) -0.225(8) -0.006(7) -0.016(7)
C137 0.084(6) 0.369(10) 0.398(9) -0.226(8) -0.004(7) -0.012(8)
C133 0.080(6) 0.370(9) 0.400(9) -0.217(8) -0.025(7) 0.008(8)
C142 0.082(5) 0.364(8) 0.383(9) -0.230(7) -0.039(7) -0.011(6)
C135 0.061(4) 0.364(8) 0.384(9) -0.231(7) -0.027(7) -0.014(6)
C136 0.068(5) 0.366(8) 0.385(9) -0.232(7) -0.022(6) -0.016(6)
C139 0.081(5) 0.373(8) 0.387(9) -0.226(7) -0.015(7) -0.016(7)
C140 0.089(6) 0.371(8) 0.384(9) -0.223(8) -0.025(8) -0.007(7)
C141 0.092(6) 0.369(9) 0.387(10) -0.225(7) -0.034(8) -0.009(7)
N8 0.081(4) 0.108(5) 0.041(3) -0.019(3) -0.004(2) -0.019(4)
N3 0.045(3) 0.076(3) 0.063(3) -0.028(3) -0.007(2) -0.001(2)
N1 0.056(3) 0.071(4) 0.066(3) -0.019(3) -0.004(2) -0.004(3)
N9 0.049(3) 0.088(4) 0.056(3) -0.031(3) -0.005(2) -0.005(3)
N4 0.047(3) 0.067(3) 0.063(3) -0.021(3) -0.005(2) -0.008(2)
N5 0.053(3) 0.083(4) 0.071(3) -0.015(3) -0.004(2) -0.011(3)
N12 0.095(5) 0.065(4) 0.117(6) -0.001(4) -0.003(5) 0.013(3)
N7 0.079(4) 0.173(7) 0.056(4) -0.014(4) -0.018(3) -0.031(4)
N11 0.077(4) 0.070(4) 0.134(6) -0.009(4) 0.002(5) -0.009(3)
N6 0.051(3) 0.077(4) 0.075(4) -0.021(3) -0.009(3) -0.003(3)
N10 0.058(3) 0.079(4) 0.053(3) -0.031(3) -0.006(3) -0.004(3)
N2 0.056(3) 0.084(4) 0.063(3) -0.026(3) -0.009(2) -0.004(3)
C34 0.082(6) 0.071(6) 0.187(10) -0.003(6) 0.002(6) -0.017(4)
C58 0.055(4) 0.069(4) 0.050(3) -0.019(3) -0.004(3) -0.007(3)
C45 0.074(4) 0.104(6) 0.049(3) -0.016(4) 0.001(3) -0.025(4)
C13 0.064(4) 0.127(7) 0.054(4) -0.022(4) -0.007(3) 0.000(4)
C14 0.043(3) 0.104(6) 0.062(4) -0.034(4) -0.003(3) -0.011(3)
C43 0.048(3) 0.070(4) 0.058(3) -0.018(3) -0.007(3) -0.007(3)
C44 0.069(4) 0.077(5) 0.068(4) -0.014(3) -0.003(3) -0.008(3)
C9 0.040(3) 0.087(5) 0.066(4) -0.024(4) -0.004(3) -0.007(3)
C47 0.057(4) 0.078(4) 0.075(4) -0.021(4) -0.012(3) -0.002(3)
C54 0.050(3) 0.072(4) 0.058(4) -0.035(3) -0.003(3) -0.006(3)
C75 0.103(7) 0.107(7) 0.096(6) -0.002(5) -0.008(5) 0.006(5)
C51 0.058(4) 0.073(4) 0.052(3) -0.035(3) -0.013(3) 0.000(3)
C59 0.084(6) 0.140(8) 0.062(4) -0.027(4) -0.011(4) -0.021(5)
C71 0.102(7) 0.103(7) 0.106(7) 0.010(5) -0.025(6) -0.008(5)
C73 0.094(7) 0.162(10) 0.103(7) -0.060(6) 0.009(5) -0.032(6)
C32 0.064(5) 0.071(6) 0.157(9) -0.003(6) -0.010(5) -0.011(4)
C52 0.058(4) 0.080(5) 0.056(3) -0.008(3) -0.010(3) -0.002(3)
C57 0.057(4) 0.073(4) 0.063(4) -0.032(3) -0.016(3) 0.008(3)
C33 0.111(7) 0.078(6) 0.129(8) -0.009(6) 0.006(6) 0.002(5)
C62 0.093(6) 0.214(11) 0.058(4) -0.050(6) -0.013(4) -0.034(6)
C30 0.086(5) 0.074(5) 0.106(6) -0.018(4) -0.009(4) -0.006(4)
C46 0.047(3) 0.089(5) 0.053(4) -0.019(3) 0.003(3) -0.005(3)
C12 0.061(4) 0.085(5) 0.060(4) -0.022(3) -0.007(3) 0.003(3)
C61 0.081(5) 0.133(7) 0.052(4) -0.009(4) -0.011(4) -0.033(5)
C10 0.041(3) 0.069(4) 0.065(4) -0.026(3) -0.001(3) -0.007(3)
C78 0.090(7) 0.105(7) 0.164(9) -0.074(7) -0.018(6) 0.007(5)
C56 0.062(4) 0.093(5) 0.052(3) -0.028(3) 0.004(3) -0.009(4)
C1 0.078(6) 0.078(6) 0.171(9) -0.009(6) 0.002(5) -0.008(4)
C31 0.087(6) 0.080(6) 0.145(9) -0.046(6) -0.010(5) -0.001(4)
C19 0.060(4) 0.084(5) 0.055(4) -0.026(3) -0.009(3) -0.005(3)
C41 0.082(5) 0.183(9) 0.057(4) -0.014(5) -0.018(4) -0.025(5)
C42 0.043(3) 0.086(5) 0.062(4) -0.021(3) -0.005(3) -0.011(3)
C6 0.097(6) 0.075(5) 0.094(5) -0.030(4) -0.005(4) -0.010(4)
C49 0.060(4) 0.062(4) 0.072(4) -0.024(3) -0.017(3) 0.004(3)
C7 0.111(7) 0.087(6) 0.114(7) -0.041(6) -0.012(5) -0.005(5)
C25 0.043(3) 0.064(4) 0.069(4) -0.013(3) -0.004(3) -0.009(3)
C29 0.119(7) 0.068(5) 0.114(7) -0.007(5) 0.008(5) -0.007(5)
C21 0.061(4) 0.097(6) 0.060(4) -0.032(4) -0.002(3) 0.002(4)
C77 0.097(7) 0.116(7) 0.122(7) -0.045(6) -0.015(6) 0.002(5)
C27 0.046(4) 0.087(5) 0.081(5) -0.028(4) -0.005(3) -0.010(3)
C70 0.106(7) 0.123(8) 0.088(6) 0.007(5) 0.003(5) -0.022(6)
C11 0.044(3) 0.086(5) 0.060(4) -0.031(3) -0.001(3) -0.009(3)
C63 0.076(5) 0.201(10) 0.057(4) -0.043(5) -0.004(4) -0.048(6)
C48 0.041(3) 0.109(6) 0.067(4) -0.031(4) -0.001(3) -0.001(3)
C76 0.130(9) 0.124(8) 0.100(7) -0.004(6) 0.032(7) -0.008(7)
C8 0.053(4) 0.073(5) 0.081(5) -0.021(4) -0.013(3) -0.010(3)
C26 0.041(3) 0.073(5) 0.067(4) -0.026(3) -0.001(3) -0.003(3)
C72 0.090(6) 0.163(9) 0.100(6) -0.057(6) -0.002(5) -0.031(6)
C15 0.056(4) 0.092(5) 0.070(4) -0.030(4) 0.003(3) -0.010(3)
C17 0.051(4) 0.108(6) 0.076(4) -0.046(4) -0.002(3) -0.006(4)
C16 0.053(4) 0.083(5) 0.063(4) -0.026(3) -0.004(3) -0.006(3)
C55 0.061(4) 0.072(4) 0.055(4) -0.026(3) -0.009(3) -0.007(3)
C50 0.058(4) 0.061(4) 0.074(4) -0.016(3) -0.022(3) -0.007(3)
C36 0.077(4) 0.077(5) 0.068(4) -0.025(4) -0.010(3) -0.015(4)
C20 0.066(4) 0.089(5) 0.080(5) -0.029(4) -0.013(3) -0.006(4)
C22 0.081(5) 0.115(7) 0.054(4) -0.033(4) -0.010(3) 0.005(4)
C35 0.050(4) 0.093(5) 0.060(4) -0.026(3) -0.007(3) -0.012(3)
C24 0.079(5) 0.122(6) 0.054(4) -0.021(4) 0.004(3) -0.025(4)
C23 0.073(4) 0.086(5) 0.077(5) -0.033(4) 0.003(3) -0.003(4)
C5 0.062(4) 0.078(5) 0.088(5) -0.014(4) -0.023(4) -0.006(3)
C66 0.082(5) 0.087(6) 0.070(4) -0.011(4) -0.014(4) -0.021(4)
C68 0.092(6) 0.116(7) 0.064(4) -0.021(4) -0.012(4) -0.036(5)
C38 0.068(5) 0.160(9) 0.069(5) -0.058(6) 0.003(4) -0.017(5)
C2 0.074(5) 0.065(5) 0.127(7) -0.017(5) -0.017(5) -0.001(4)
C67 0.109(7) 0.097(6) 0.059(4) -0.022(4) -0.005(4) -0.024(5)
C39 0.059(4) 0.117(7) 0.071(5) -0.013(5) -0.015(3) -0.020(4)
C37 0.068(4) 0.092(5) 0.074(5) -0.034(4) -0.003(3) 0.000(4)
C64 0.085(5) 0.117(7) 0.051(4) -0.020(4) -0.010(3) -0.016(5)
C65 0.083(5) 0.095(6) 0.068(4) -0.009(4) -0.013(4) -0.022(4)
C28 0.061(4) 0.070(5) 0.091(5) -0.021(4) -0.006(4) 0.000(3)
C74 0.086(5) 0.060(4) 0.091(5) -0.020(4) 0.010(4) -0.008(4)
C18 0.046(3) 0.084(5) 0.065(4) -0.036(4) -0.005(3) -0.006(3)
C69 0.092(6) 0.057(4) 0.105(6) -0.020(4) -0.024(5) -0.010(4)
C60 0.083(6) 0.134(7) 0.069(5) -0.022(5) -0.016(4) -0.034(5)
C4 0.085(5) 0.082(5) 0.088(5) -0.012(4) -0.011(4) -0.017(4)
C53 0.062(4) 0.081(5) 0.061(4) -0.012(3) -0.002(3) -0.010(4)
C40 0.080(5) 0.096(6) 0.071(5) -0.011(4) -0.011(4) -0.017(4)
C3 0.093(6) 0.092(6) 0.104(6) -0.008(5) -0.011(5) -0.002(5)
N13 0.241(13) 0.159(10) 0.116(8) -0.053(7) 0.001(7) -0.032(8)
C145 0.184(13) 0.40(2) 0.141(11) 0.101(14) -0.027(10) -0.083(12)
C144 0.195(12) 0.184(13) 0.131(11) -0.005(8) 0.003(8) -0.088(9)
P10 0.102(5) 0.072(4) 0.055(2) -0.018(2) -0.022(3) -0.011(3)
P1 0.137(3) 0.200(4) 0.143(3) 0.037(3) -0.048(2) -0.025(3)
P7 0.152(4) 0.285(6) 0.239(5) -0.193(5) -0.010(4) -0.013(5)
P4 0.118(4) 0.100(3) 0.059(3) -0.0055(19) -0.001(2) -0.011(3)
P9 0.194(4) 0.159(3) 0.098(2) -0.0087(19) -0.0201(19) -0.078(3)
F21 0.164(6) 0.329(11) 0.268(10) -0.152(10) -0.010(6) -0.006(7)
F29 0.223(8) 0.293(7) 0.273(9) -0.154(7) -0.048(8) -0.006(7)
F61 0.181(6) 0.204(5) 0.181(6) 0.034(5) -0.060(5) -0.006(4)
F32 0.257(7) 0.191(5) 0.138(5) -0.043(4) -0.025(5) -0.089(5)
F52 0.144(11) 0.087(8) 0.097(8) -0.042(6) 0.003(8) -0.023(7)
F1 0.141(6) 0.134(7) 0.076(6) 0.013(5) -0.004(6) -0.034(6)
F39 0.262(8) 0.173(4) 0.122(5) -0.034(4) -0.001(5) -0.079(5)
F5 0.133(5) 0.105(6) 0.078(5) 0.005(4) 0.009(4) -0.013(4)
F24 0.198(8) 0.337(10) 0.246(7) -0.179(7) -0.006(6) -0.053(8)
F2 0.233(12) 0.124(7) 0.067(5) -0.019(5) 0.008(6) -0.048(7)
F59 0.143(5) 0.205(5) 0.163(6) 0.071(5) -0.015(5) -0.028(4)
F4 0.207(10) 0.105(6) 0.089(6) -0.021(4) 0.034(6) -0.017(6)
F50 0.163(12) 0.148(10) 0.123(9) -0.060(8) 0.062(8) -0.082(10)
F6 0.136(6) 0.115(7) 0.094(6) 0.017(4) -0.016(5) -0.014(5)
F58 0.197(6) 0.179(7) 0.147(4) 0.037(4) -0.024(4) -0.046(5)
F34 0.222(5) 0.223(7) 0.138(5) -0.015(4) 0.015(4) -0.078(5)
F22 0.167(6) 0.331(10) 0.277(9) -0.187(9) -0.008(6) -0.037(7)
F41 0.220(5) 0.188(6) 0.119(4) -0.017(4) 0.007(4) -0.062(4)
F47 0.22(2) 0.42(5) 0.052(8) -0.003(15) -0.024(10) -0.16(3)
F56 0.169(5) 0.216(6) 0.196(7) 0.000(6) -0.048(5) -0.043(5)
F49 0.190(13) 0.155(11) 0.069(6) -0.024(7) -0.064(8) 0.054(10)
F44 0.123(10) 0.094(7) 0.126(9) -0.047(7) -0.056(8) 0.016(8)
F20 0.167(8) 0.278(8) 0.347(12) -0.157(8) -0.009(9) -0.010(7)
F19 0.217(9) 0.352(11) 0.228(7) -0.157(8) -0.012(7) -0.060(9)
F63 0.174(6) 0.245(8) 0.151(4) 0.015(4) -0.041(4) -0.022(5)
F37 0.243(6) 0.199(6) 0.113(4) -0.008(4) -0.041(4) -0.054(5)
F64 0.150(5) 0.228(6) 0.188(7) 0.003(6) -0.038(4) -0.043(4)
F33 0.237(6) 0.235(6) 0.124(4) 0.000(4) -0.040(4) -0.040(6)
F45 0.112(13) 0.090(9) 0.102(9) -0.015(8) -0.005(8) -0.041(9)
F3 0.135(6) 0.182(11) 0.099(7) 0.052(6) -0.008(6) -0.010(7)
C90 0.24(4) 0.10(2) 0.33(5) 0.01(3) 0.04(4) -0.07(2)
P6 0.184(8) 0.326(9) 0.256(9) -0.171(9) 0.000(9) -0.017(8)
F26 0.203(11) 0.341(17) 0.275(16) -0.147(17) -0.027(12) -0.039(12)
F28 0.188(10) 0.313(11) 0.266(9) -0.171(9) -0.024(8) -0.033(10)
F25 0.179(17) 0.347(18) 0.258(10) -0.167(11) -0.002(11) -0.036(15)
F30 0.188(8) 0.314(11) 0.256(10) -0.163(10) -0.015(8) -0.024(9)
F23 0.184(10) 0.332(10) 0.268(11) -0.179(9) -0.008(10) -0.026(9)
F27 0.225(14) 0.311(10) 0.271(14) -0.158(11) -0.018(14) -0.032(10)
P11 0.102(5) 0.091(6) 0.090(4) -0.033(4) -0.018(4) 0.000(4)
F46 0.105(9) 0.140(12) 0.178(15) -0.034(12) 0.030(10) -0.031(7)
F54 0.159(16) 0.123(9) 0.160(19) -0.017(9) -0.102(14) -0.052(9)
F51 0.156(13) 0.117(12) 0.129(12) -0.017(10) 0.004(10) 0.011(9)
F53 0.113(9) 0.127(9) 0.140(10) -0.059(8) -0.006(8) 0.007(7)
F48 0.187(14) 0.125(10) 0.217(17) -0.067(11) -0.106(14) 0.013(10)
F43 0.114(11) 0.111(12) 0.168(13) -0.057(9) 0.012(9) 0.004(9)
P8 0.227(6) 0.192(6) 0.125(6) -0.016(4) -0.008(5) -0.065(5)
F42 0.229(7) 0.203(11) 0.140(10) -0.010(7) -0.001(7) -0.059(7)
F36 0.232(9) 0.194(8) 0.133(9) -0.013(7) -0.007(8) -0.061(8)
F35 0.226(6) 0.201(8) 0.122(7) -0.017(6) -0.010(6) -0.066(6)
F31 0.246(11) 0.196(8) 0.132(8) -0.024(7) -0.007(8) -0.064(8)
F40 0.223(8) 0.194(7) 0.113(7) -0.023(6) -0.015(6) -0.069(7)
F38 0.230(9) 0.192(8) 0.118(7) -0.010(6) -0.023(7) -0.062(7)
P5 0.140(5) 0.077(3) 0.061(3) -0.010(2) -0.013(3) -0.027(3)
F14 0.24(2) 0.28(3) 0.045(7) -0.011(10) -0.033(11) -0.12(2)
F18 0.188(14) 0.104(8) 0.107(8) 0.000(6) -0.049(10) -0.059(10)
F16 0.38(4) 0.149(14) 0.073(9) -0.034(8) -0.047(15) 0.040(16)
F17 0.200(14) 0.180(13) 0.062(6) 0.003(6) -0.022(8) -0.007(11)
F13 0.28(2) 0.153(12) 0.081(7) 0.010(7) -0.040(9) -0.137(14)
F15 0.39(2) 0.089(7) 0.050(5) -0.022(5) -0.022(9) 0.001(11)
P2 0.158(5) 0.203(5) 0.157(4) 0.030(4) -0.039(4) -0.030(4)
F57 0.164(5) 0.206(7) 0.172(7) 0.032(6) -0.036(5) -0.023(5)
F66 0.156(5) 0.208(7) 0.161(6) 0.029(5) -0.052(5) -0.034(5)
F65 0.165(6) 0.203(7) 0.166(6) 0.032(5) -0.036(5) -0.036(5)
F55 0.172(6) 0.210(7) 0.166(6) 0.034(5) -0.031(5) -0.033(5)
F60 0.179(7) 0.219(7) 0.168(6) 0.017(5) -0.036(6) -0.039(6)
F62 0.145(7) 0.198(6) 0.159(6) 0.035(5) -0.049(5) -0.027(5)

loop_
_atom_type_symbol
_atom_type_description
_atom_type_scat_dispersion_real
_atom_type_scat_dispersion_imag
_atom_type_scat_source
C C 0.0150 0.0070 'International Tables Vol C Tables 4.2.6.8 and 6.1.1.4'
H H 0.0000 0.0000 'International Tables Vol C Tables 4.2.6.8 and 6.1.1.4'
F F 0.0600 0.0410 'International Tables Vol C Tables 4.2.6.8 and 6.1.1.4'
N N 0.0250 0.0140 'International Tables Vol C Tables 4.2.6.8 and 6.1.1.4'
O O 0.0410 0.0250 'International Tables Vol C Tables 4.2.6.8 and 6.1.1.4'
P P 0.2600 0.3350 'International Tables Vol C Tables 4.2.6.8 and 6.1.1.4'

loop_
_geom_angle_atom_site_label_1
_geom_angle_atom_site_label_2
_geom_angle_atom_site_label_3
_geom_angle
_geom_angle_site_symmetry_1
_geom_angle_site_symmetry_3
F8 P3 F10 89.7(3) . .
F8 P3 F11 87.2(3) . .
F8 P3 F7 91.7(3) . .
F8 P3 F12 91.7(3) . .
F11 P3 F10 92.4(3) . .
F7 P3 F10 87.8(3) . .
F7 P3 F11 178.9(4) . .
F7 P3 F12 93.3(3) . .
F12 P3 F10 178.1(3) . .
F12 P3 F11 86.5(3) . .
F9 P3 F8 175.6(4) . .
F9 P3 F10 88.1(3) . .
F9 P3 F11 89.1(4) . .
F9 P3 F7 92.0(4) . .
F9 P3 F12 90.4(3) . .
C83 O4 C84 118.1(4) . .
C87 O9 C88 109.4(7) . .
C89 O8 C91 101.7(18) . .
C89 O8 C90 130(2) . .
C85 O5 C86 110.5(6) . .
C92 O7 H7A 109.5 . .
C80 C81 H81 119.8 . .
C80 C81 C82 120.5(6) . .
C82 C81 H81 119.8 . .
O4 C83 C79 115.0(5) . 2
O4 C83 C82 124.6(6) . .
C82 C83 C79 120.2(6) . 2
C83 C79 C80 121.7(5) 2 .
C79 C79 C83 118.5(6) 2 2
C79 C79 C80 119.8(7) 2 .
O8 C89 H89A 108.4 . .
O8 C89 H89B 108.4 . .
O8 C89 C88 115.5(19) . .
H89A C89 H89B 107.5 . .
C88 C89 H89A 108.4 . .
C88 C89 H89B 108.4 . .
O9 C87 H87A 109.7 . .
O9 C87 H87B 109.7 . .
O9 C87 C86 109.9(7) . .
H87A C87 H87B 108.2 . .
C86 C87 H87A 109.7 . .
C86 C87 H87B 109.7 . .
C81 C80 C79 120.3(6) . .
C81 C80 H80 119.9 . .
C79 C80 H80 119.9 . .
O9 C88 H88A 110.1 . .
O9 C88 H88B 110.1 . .
C89 C88 O9 108.2(9) . .
C89 C88 H88A 110.1 . .
C89 C88 H88B 110.1 . .
H88A C88 H88B 108.4 . .
O7 C92 H92A 105.1 . .
O7 C92 H92B 105.1 . .
O7 C92 H92C 106.6 . .
O7 C92 H92D 106.6 . .
H92A C92 H92B 105.9 . .
H92C C92 H92D 106.6 . .
C91 C92 O7 123(2) . .
C91 C92 H92C 106.6 . .
C91 C92 H92D 106.6 . .
C90 C92 O7 129(3) . .
C90 C92 H92A 105.1 . .
C90 C92 H92B 105.1 . .
O5 C86 C87 109.9(7) . .
O5 C86 H86A 109.7 . .
O5 C86 H86B 109.7 . .
C87 C86 H86A 109.7 . .
C87 C86 H86B 109.7 . .
H86A C86 H86B 108.2 . .
O4 C84 H84A 110.4 . .
O4 C84 H84B 110.4 . .
O4 C84 C85 106.6(5) . .
H84A C84 H84B 108.6 . .
C85 C84 H84A 110.4 . .
C85 C84 H84B 110.4 . .
O5 C85 C84 109.2(5) . .
O5 C85 H85A 109.8 . .
O5 C85 H85B 109.8 . .
C84 C85 H85A 109.8 . .
C84 C85 H85B 109.8 . .
H85A C85 H85B 108.3 . .
C81 C82 C83 120.7(6) . .
C81 C82 H82 119.6 . .
C83 C82 H82 119.6 . .
O8 C91 H91A 112.6 . .
O8 C91 H91B 112.6 . .
C92 C91 O8 95.9(18) . .
C92 C91 H91A 112.6 . .
C92 C91 H91B 112.6 . .
H91A C91 H91B 110.1 . .
C103 C104 H104 118.9 . .
C105 C104 H104 118.9 . .
C105 C104 C103 122.3(11) . .
C101 C102 C103 121.5(9) . .
C101 C102 C96 116.7(9) . .
C103 C102 C96 121.8(8) . .
C93 C98 H98 122.1 . .
C93 C98 C97 115.8(14) . .
C97 C98 H98 122.1 . .
C101 C106 H106 117.5 . .
C101 C106 C107 124.9(12) . .
C107 C106 H106 117.5 . .
C102 C101 C100 120.2(10) . .
C106 C101 C102 116.0(10) . .
C106 C101 C100 123.8(10) . .
C98 C93 H93 120.3 . .
C98 C93 C94 119.5(14) . .
C94 C93 H93 120.3 . .
C99 C97 C98 120.8(11) . .
C96 C97 C98 124.2(11) . .
C96 C97 C99 114.8(11) . .
C101 C100 H100 119.9 . .
C99 C100 C101 120.2(12) . .
C99 C100 H100 119.9 . .
C104 C103 C102 117.8(10) . .
C104 C103 C108 121.2(9) . .
C102 C103 C108 121.0(9) . .
C105 C95 C96 121.3(11) . .
C105 C95 C94 119.9(10) . .
C94 C95 C96 117.9(10) . .
C97 C99 H99 118.7 . .
C100 C99 C97 122.5(13) . .
C100 C99 H99 118.7 . .
C106 C107 H107 120.9 . .
C106 C107 C108 118.2(12) . .
C108 C107 H107 120.9 . .
C103 C108 C109 128.0(11) . .
C107 C108 C103 118.2(10) . .
C107 C108 C109 113.2(12) . .
C104 C105 C95 119.2(12) . .
C104 C105 H105 120.4 . .
C95 C105 H105 120.4 . .
C102 C96 C95 117.5(8) . .
C97 C96 C102 125.2(9) . .
C97 C96 C95 117.2(9) . .
O1 C109 C108 123.5(15) . .
O1 C109 H109 118.2 . .
C108 C109 H109 118.2 . .
C93 C94 C95 122.8(13) . .
C93 C94 H94 118.6 . .
C95 C94 H94 118.6 . .
H6A O6 H6B 104.5 . .
C112 C113 H113 120.6 . .
C112 C113 C114 118.7(12) . .
C114 C113 H113 120.6 . .
C116 C117 H117 119.5 . .
C118 C117 H117 119.5 . .
C118 C117 C116 120.9(13) . .
C125 C126 H126 119.4 . .
C125 C126 C114 121.2(13) . .
C114 C126 H126 119.4 . .
C116 C115 C114 115.3(10) . .
C120 C115 C116 124.3(10) . .
C120 C115 C114 120.2(8) . .
C115 C116 C117 113.8(11) . .
C111 C116 C117 120.8(11) . .
C111 C116 C115 125.4(12) . .
C119 C121 H121 120.0 . .
C119 C121 C122 120.0 . .
C122 C121 H121 120.0 . .
C121 C119 C118 120.2(8) . .
C120 C119 C121 120.0 . .
C120 C119 C118 119.7(8) . .
C115 C120 C119 120.8(7) . .
C115 C120 C124 119.2(7) . .
C119 C120 C124 120.0 . .
C120 C124 C123 120.0 . .
C120 C124 C125 123.0(8) . .
C123 C124 C125 117.0(8) . .
C124 C123 H123 120.0 . .
C122 C123 C124 120.0 . .
C122 C123 H123 120.0 . .
C121 C122 H122 120.0 . .
C123 C122 C121 120.0 . .
C123 C122 H122 120.0 . .
C117 C118 C119 119.9(13) . .
C117 C118 H118 120.0 . .
C119 C118 H118 120.0 . .
C126 C125 H125 121.1 . .
C124 C125 C126 117.9(11) . .
C124 C125 H125 121.1 . .
C116 C111 C112 117.2(13) . .
C116 C111 C110 112.4(19) . .
C112 C111 C110 130(2) . .
C113 C112 C111 123.3(14) . .
C113 C112 H112 118.4 . .
C111 C112 H112 118.4 . .
O3 C110 C111 124(3) . .
O3 C110 H110 118.2 . .
C111 C110 H110 118.2 . .
C113 C114 C126 121.6(11) . .
C113 C114 C115 120.0(10) . .
C126 C114 C115 118.3(9) . .
C133 C134 H134 135.4 . .
C133 C134 C135 89.1(19) . .
C135 C134 H134 135.4 . .
C128 C127 H127 120.0 . .
C128 C127 C132 120.0 . .
C132 C127 H127 120.0 . .
C127 C128 H128 120.0 . .
C127 C128 C129 120.0 . .
C129 C128 H128 120.0 . .
C128 C129 C137 126.9(18) . .
C130 C129 C128 120.0 . .
C130 C129 C137 112.4(18) . .
C129 C130 C131 120.0 . .
C136 C130 C129 137.1(18) . .
C136 C130 C131 102.8(18) . .
C130 C131 C133 129.8(19) . .
C132 C131 C130 120.0 . .
C132 C131 C133 110.1(19) . .
C127 C132 H132 120.0 . .
C131 C132 C127 120.0 . .
C131 C132 H132 120.0 . .
O2 C143 H143 109.1 . .
O2 C143 C142 142(2) . .
C142 C143 H143 109.1 . .
C137 C138 H138 114.1 . .
C137 C138 C139 132(2) . .
C139 C138 H138 114.1 . .
C129 C137 H137 125.1 . .
C138 C137 C129 110(2) . .
C138 C137 H137 125.1 . .
C134 C133 C131 136(3) . .
C134 C133 H133 111.9 . .
C131 C133 H133 111.9 . .
C143 C142 C135 123.9(16) . .
C143 C142 C141 115.9(16) . .
C135 C142 C141 120.0 . .
C142 C135 C134 109.1(13) . .
C142 C135 C136 120.0 . .
C136 C135 C134 130.9(13) . .
C130 C136 C135 130.5(17) . .
C130 C136 C139 109.5(17) . .
C135 C136 C139 120.0 . .
C136 C139 C138 118.6(18) . .
C136 C139 C140 120.0 . .
C140 C139 C138 121.4(18) . .
C139 C140 H140 120.0 . .
C139 C140 C141 120.0 . .
C141 C140 H140 120.0 . .
C142 C141 H141 120.0 . .
C140 C141 C142 120.0 . .
C140 C141 H141 120.0 . .
C66 N8 C24 120.8(6) . .
C67 N8 C24 116.8(7) . .
C67 N8 C66 122.2(7) . .
C9 N3 C10 115.0(6) . .
C9 N1 C8 114.7(6) . .
C49 N9 C48 120.6(6) . .
C49 N9 C53 121.8(5) . .
C53 N9 C48 117.3(6) . .
C26 N4 C25 114.0(5) . .
C25 N5 C27 116.0(6) . .
C71 N12 C1 119.6(9) . .
C71 N12 C72 120.6(8) . .
C72 N12 C1 119.5(8) . .
C59 N7 C41 117.5(7) . .
C63 N7 C59 120.5(7) . .
C63 N7 C41 121.9(7) . .
C78 N11 C34 119.2(9) . .
C78 N11 C76 122.1(8) . .
C76 N11 C34 118.0(9) . .
C27 N6 C26 115.2(6) . .
C57 N10 C17 120.9(6) . .
C56 N10 C57 120.6(5) . .
C56 N10 C17 118.5(6) . .
C8 N2 C10 118.0(5) . .
N11 C34 H34A 110.1 . .
N11 C34 H34B 110.1 . .
H34A C34 H34B 108.4 . .
C32 C34 N11 108.1(6) . .
C32 C34 H34A 110.1 . .
C32 C34 H34B 110.1 . .
C54 C58 H58 120.7 . .
C57 C58 H58 120.7 . .
C57 C58 C54 118.7(6) . .
C44 C45 H45 120.1 . .
C46 C45 H45 120.1 . .
C46 C45 C44 119.9(6) . .
C14 C13 H13 119.2 . .
C14 C13 C12 121.6(7) . .
C12 C13 H13 119.2 . .
C13 C14 C15 118.8(6) . .
C13 C14 C17 120.0(7) . .
C15 C14 C17 121.0(7) . .
C47 C43 H43 120.3 . .
C42 C43 H43 120.3 . .
C42 C43 C47 119.4(6) . .
C45 C44 H44 120.5 . .
C42 C44 C45 119.1(7) . .
C42 C44 H44 120.5 . .
N3 C9 C11 115.0(6) . .
N1 C9 N3 126.3(6) . .
N1 C9 C11 118.7(6) . .
C43 C47 H47 119.7 . .
C43 C47 C46 120.5(7) . .
C46 C47 H47 119.7 . .
C58 C54 C51 121.3(6) . .
C55 C54 C58 119.0(5) . .
C55 C54 C51 119.6(6) . .
C76 C75 H75 120.0 . .
C74 C75 H75 120.0 . .
C74 C75 C76 120.0(9) . .
C52 C51 C54 121.7(6) . .
C52 C51 C50 117.1(6) . .
C50 C51 C54 121.1(6) . .
N7 C59 H59 120.6 . .
C60 C59 N7 118.8(8) . .
C60 C59 H59 120.6 . .
N12 C71 H71 119.7 . .
N12 C71 C70 120.5(9) . .
C70 C71 H71 119.7 . .
C72 C73 H73 118.0 . .
C72 C73 C69 123.9(9) . .
C69 C73 H73 118.0 . .
C33 C32 C34 123.1(11) . .
C33 C32 C31 119.7(9) . .
C31 C32 C34 117.1(10) . .
C51 C52 H52 120.2 . .
C51 C52 C53 119.6(6) . .
C53 C52 H52 120.2 . .
N10 C57 C58 121.2(6) . .
N10 C57 H57 119.4 . .
C58 C57 H57 119.4 . .
C32 C33 H33 119.0 . .
C32 C33 C29 122.0(10) . .
C29 C33 H33 119.0 . .
C61 C62 H62 120.2 . .
C63 C62 H62 120.2 . .
C63 C62 C61 119.5(9) . .
C31 C30 H30 118.3 . .
C28 C30 H30 118.3 . .
C28 C30 C31 123.5(9) . .
C45 C46 C47 119.2(6) . .
C45 C46 C48 118.8(6) . .
C47 C46 C48 121.7(7) . .
C13 C12 H12 120.2 . .
C11 C12 C13 119.6(7) . .
C11 C12 H12 120.2 . .
C62 C61 C64 121.0(8) . .
C60 C61 C62 117.5(8) . .
C60 C61 C64 121.4(7) . .
N3 C10 C18 117.5(6) . .
N2 C10 N3 122.1(6) . .
N2 C10 C18 120.2(5) . .
N11 C78 H78 119.5 . .
N11 C78 C77 121.0(9) . .
C77 C78 H78 119.5 . .
N10 C56 H56 119.1 . .
N10 C56 C55 121.7(6) . .
C55 C56 H56 119.1 . .
N12 C1 H1A 109.7 . .
N12 C1 H1B 109.7 . .
N12 C1 C2 109.8(6) . .
H1A C1 H1B 108.2 . .
C2 C1 H1A 109.7 . .
C2 C1 H1B 109.7 . .
C32 C31 C30 116.8(8) . .
C32 C31 H31 121.6 . .
C30 C31 H31 121.6 . .
C20 C19 H19 119.2 . .
C18 C19 H19 119.2 . .
C18 C19 C20 121.5(6) . .
N7 C41 H41A 110.4 . .
N7 C41 H41B 110.4 . .
N7 C41 C39 106.6(6) . .
H41A C41 H41B 108.6 . .
C39 C41 H41A 110.4 . .
C39 C41 H41B 110.4 . .
C43 C42 C25 120.7(6) . .
C44 C42 C43 121.9(6) . .
C44 C42 C25 117.4(6) . .
C7 C6 H6 120.8 . .
C5 C6 H6 120.8 . .
C5 C6 C7 118.5(8) . .
N9 C49 H49 119.6 . .
N9 C49 C50 120.8(6) . .
C50 C49 H49 119.6 . .
C6 C7 H7 119.0 . .
C2 C7 C6 122.1(8) . .
C2 C7 H7 119.0 . .
N4 C25 C42 118.2(6) . .
N5 C25 N4 124.8(6) . .
N5 C25 C42 117.0(6) . .
C33 C29 H29 120.2 . .
C28 C29 C33 119.6(9) . .
C28 C29 H29 120.2 . .
C20 C21 C22 120.7(7) . .
C20 C21 C24 120.7(7) . .
C22 C21 C24 118.3(6) . .
C78 C77 H77 119.2 . .
C78 C77 C74 121.5(9) . .
C74 C77 H77 119.2 . .
N5 C27 C28 117.0(7) . .
N6 C27 N5 124.5(7) . .
N6 C27 C28 118.5(6) . .
C71 C70 H70 120.2 . .
C69 C70 C71 119.7(9) . .
C69 C70 H70 120.2 . .
C12 C11 C9 119.6(7) . .
C16 C11 C9 122.2(6) . .
C16 C11 C12 118.2(6) . .
N7 C63 C62 121.3(7) . .
N7 C63 H63 119.4 . .
C62 C63 H63 119.4 . .
N9 C48 H48A 110.1 . .
N9 C48 H48B 110.1 . .
C46 C48 N9 107.9(5) . .
C46 C48 H48A 110.1 . .
C46 C48 H48B 110.1 . .
H48A C48 H48B 108.4 . .
N11 C76 C75 119.8(9) . .
N11 C76 H76 120.1 . .
C75 C76 H76 120.1 . .
N1 C8 C5 117.9(7) . .
N2 C8 N1 124.0(6) . .
N2 C8 C5 118.1(6) . .
N4 C26 N6 125.4(6) . .
N4 C26 C35 116.7(6) . .
N6 C26 C35 117.8(5) . .
N12 C72 H72 120.7 . .
C73 C72 N12 118.7(9) . .
C73 C72 H72 120.7 . .
C14 C15 H15 120.4 . .
C14 C15 C16 119.2(7) . .
C16 C15 H15 120.4 . .
N10 C17 C14 109.1(5) . .
N10 C17 H17A 109.9 . .
N10 C17 H17B 109.9 . .
C14 C17 H17A 109.9 . .
C14 C17 H17B 109.9 . .
H17A C17 H17B 108.3 . .
C11 C16 C15 122.5(6) . .
C11 C16 H16 118.7 . .
C15 C16 H16 118.7 . .
C54 C55 C56 118.7(6) . .
C54 C55 H55 120.6 . .
C56 C55 H55 120.6 . .
C51 C50 H50 119.6 . .
C49 C50 C51 120.8(6) . .
C49 C50 H50 119.6 . .
C35 C36 H36 119.3 . .
C40 C36 H36 119.3 . .
C40 C36 C35 121.3(7) . .
C19 C20 H20 119.9 . .
C21 C20 C19 120.1(7) . .
C21 C20 H20 119.9 . .
C21 C22 H22 119.6 . .
C21 C22 C23 120.8(6) . .
C23 C22 H22 119.6 . .
C36 C35 C26 121.3(6) . .
C36 C35 C37 118.9(6) . .
C37 C35 C26 119.7(7) . .
N8 C24 C21 107.2(5) . .
N8 C24 H24A 110.3 . .
N8 C24 H24B 110.3 . .
C21 C24 H24A 110.3 . .
C21 C24 H24B 110.3 . .
H24A C24 H24B 108.5 . .
C22 C23 H23 121.2 . .
C18 C23 C22 117.5(7) . .
C18 C23 H23 121.2 . .
C6 C5 C8 118.9(7) . .
C4 C5 C6 120.3(7) . .
C4 C5 C8 120.8(7) . .
N8 C66 H66 119.7 . .
C65 C66 N8 120.5(7) . .
C65 C66 H66 119.7 . .
C67 C68 H68 120.4 . .
C67 C68 C64 119.3(8) . .
C64 C68 H68 120.4 . .
C39 C38 H38 118.6 . .
C39 C38 C37 122.8(7) . .
C37 C38 H38 118.6 . .
C7 C2 C1 120.8(9) . .
C7 C2 C3 120.1(8) . .
C3 C2 C1 118.9(10) . .
N8 C67 C68 119.3(8) . .
N8 C67 H67 120.3 . .
C68 C67 H67 120.3 . .
C38 C39 C41 119.9(8) . .
C38 C39 C40 118.7(7) . .
C40 C39 C41 121.3(9) . .
C35 C37 H37 121.1 . .
C38 C37 C35 117.8(8) . .
C38 C37 H37 121.1 . .
C68 C64 C61 120.3(8) . .
C65 C64 C61 121.5(8) . .
C65 C64 C68 118.1(8) . .
C66 C65 C64 120.5(8) . .
C66 C65 H65 119.7 . .
C64 C65 H65 119.7 . .
C30 C28 C29 117.9(8) . .
C30 C28 C27 122.6(7) . .
C29 C28 C27 119.5(7) . .
C75 C74 C77 115.7(8) . .
C75 C74 C69 122.6(8) . .
C77 C74 C69 121.5(7) . .
C19 C18 C10 122.1(5) . .
C19 C18 C23 119.3(6) . .
C23 C18 C10 118.6(7) . .
C73 C69 C70 116.5(8) . .
C73 C69 C74 122.2(8) . .
C70 C69 C74 121.2(8) . .
C59 C60 H60 118.9 . .
C61 C60 C59 122.2(7) . .
C61 C60 H60 118.9 . .
C5 C4 H4 120.5 . .
C5 C4 C3 119.1(8) . .
C3 C4 H4 120.5 . .
N9 C53 C52 119.5(6) . .
N9 C53 H53 120.3 . .
C52 C53 H53 120.3 . .
C36 C40 C39 120.5(8) . .
C36 C40 H40 119.8 . .
C39 C40 H40 119.8 . .
C2 C3 C4 119.9(8) . .
C2 C3 H3 120.1 . .
C4 C3 H3 120.1 . .
H14A C145 H14B 109.5 . .
H14A C145 H14C 109.5 . .
H14B C145 H14C 109.5 . .
C144 C145 H14A 109.5 . .
C144 C145 H14B 109.5 . .
C144 C145 H14C 109.5 . .
N13 C144 C145 168(2) . .
F52 P10 F44 178.3(7) . .
F52 P10 F45 88.5(11) . .
F50 P10 F52 92.0(8) . .
F50 P10 F47 92.2(12) . .
F50 P10 F49 92.9(11) . .
F50 P10 F44 89.0(9) . .
F50 P10 F45 177.1(9) . .
F47 P10 F52 88.5(16) . .
F47 P10 F49 174.6(15) . .
F47 P10 F44 92.9(16) . .
F47 P10 F45 85.0(12) . .
F49 P10 F52 89.5(7) . .
F49 P10 F44 89.1(6) . .
F49 P10 F45 90.0(9) . .
F44 P10 F45 90.6(9) . .
F61 P1 F59 175.3(6) . .
F61 P1 F58 90.6(5) . .
F61 P1 F63 89.9(5) . .
F61 P1 F64 87.0(5) . .
F59 P1 F58 91.5(5) . .
F59 P1 F63 87.8(5) . .
F59 P1 F64 88.8(5) . .
F58 P1 F63 177.6(7) . .
F58 P1 F64 89.5(5) . .
F56 P1 F61 91.3(6) . .
F56 P1 F59 92.9(5) . .
F56 P1 F58 89.9(6) . .
F56 P1 F63 92.4(6) . .
F56 P1 F64 178.2(6) . .
F63 P1 F64 88.2(6) . .
F21 P7 F20 89.7(6) . .
F29 P7 F21 90.7(6) . .
F29 P7 F20 178.4(7) . .
F29 P7 F19 89.6(6) . .
F24 P7 F21 88.8(5) . .
F24 P7 F29 93.0(6) . .
F24 P7 F20 88.5(6) . .
F24 P7 F19 176.7(7) . .
F22 P7 F21 179.0(7) . .
F22 P7 F29 88.2(6) . .
F22 P7 F24 91.1(6) . .
F22 P7 F20 91.3(6) . .
F22 P7 F19 90.9(5) . .
F19 P7 F21 89.2(6) . .
F19 P7 F20 88.9(6) . .
F1 P4 F5 175.1(9) . .
F1 P4 F2 87.9(10) . .
F1 P4 F4 93.5(9) . .
F1 P4 F6 86.1(8) . .
F1 P4 F3 95.8(11) . .
F5 P4 F3 88.7(8) . .
F2 P4 F5 90.6(8) . .
F2 P4 F4 177.9(9) . .
F2 P4 F3 84.9(11) . .
F4 P4 F5 88.1(7) . .
F4 P4 F3 93.4(10) . .
F6 P4 F5 89.4(8) . .
F6 P4 F2 93.8(10) . .
F6 P4 F4 87.8(9) . .
F6 P4 F3 177.7(9) . .
F32 P9 F34 90.7(5) . .
F39 P9 F32 179.4(6) . .
F39 P9 F34 88.8(5) . .
F39 P9 F33 90.4(5) . .
F41 P9 F32 89.5(5) . .
F41 P9 F39 91.0(5) . .
F41 P9 F34 178.9(6) . .
F41 P9 F37 92.9(5) . .
F41 P9 F33 88.4(5) . .
F37 P9 F32 91.1(5) . .
F37 P9 F39 89.2(5) . .
F37 P9 F34 88.2(5) . .
F37 P9 F33 178.7(5) . .
F33 P9 F32 89.2(5) . .
F33 P9 F34 90.6(5) . .
O8 C90 H90A 112.0 . .
O8 C90 H90B 112.0 . .
C92 C90 O8 99(2) . .
C92 C90 H90A 112.0 . .
C92 C90 H90B 112.0 . .
H90A C90 H90B 109.6 . .
F26 P6 F30 179.8(10) . .
F26 P6 F27 90.0(7) . .
F28 P6 F26 89.5(7) . .
F28 P6 F25 178.7(8) . .
F28 P6 F30 90.5(7) . .
F28 P6 F23 90.3(7) . .
F28 P6 F27 89.7(7) . .
F25 P6 F26 89.7(7) . .
F25 P6 F30 90.3(7) . .
F25 P6 F23 90.6(7) . .
F25 P6 F27 89.4(7) . .
F23 P6 F26 90.3(7) . .
F23 P6 F30 89.9(7) . .
F23 P6 F27 179.7(10) . .
F27 P6 F30 89.8(7) . .
F46 P11 F54 95.6(11) . .
F46 P11 F51 175.1(11) . .
F46 P11 F53 90.8(10) . .
F46 P11 F48 86.4(14) . .
F46 P11 F43 87.2(11) . .
F51 P11 F54 89.2(12) . .
F51 P11 F53 87.8(9) . .
F53 P11 F54 96.3(10) . .
F48 P11 F54 173.3(13) . .
F48 P11 F51 88.9(11) . .
F48 P11 F53 90.0(8) . .
F48 P11 F43 90.2(9) . .
F43 P11 F54 83.6(11) . .
F43 P11 F51 94.2(13) . .
F43 P11 F53 178.0(14) . .
F42 P8 F36 90.1(8) . .
F42 P8 F40 90.0(8) . .
F42 P8 F38 89.9(8) . .
F36 P8 F38 89.3(8) . .
F35 P8 F42 179.2(10) . .
F35 P8 F36 90.2(8) . .
F35 P8 F40 89.7(8) . .
F35 P8 F38 89.4(8) . .
F31 P8 F42 90.6(8) . .
F31 P8 F36 90.0(8) . .
F31 P8 F35 90.2(8) . .
F31 P8 F40 90.7(8) . .
F31 P8 F38 179.2(9) . .
F40 P8 F36 179.3(9) . .
F40 P8 F38 90.0(8) . .
F18 P5 F14 84.5(8) . .
F18 P5 F16 84.2(12) . .
F18 P5 F17 93.1(9) . .
F18 P5 F13 176.4(11) . .
F18 P5 F15 93.7(10) . .
F16 P5 F14 92.6(13) . .
F16 P5 F17 82.6(11) . .
F16 P5 F13 96.1(12) . .
F16 P5 F15 175.3(15) . .
F17 P5 F14 174.9(10) . .
F13 P5 F14 99.1(11) . .
F13 P5 F17 83.4(9) . .
F15 P5 F14 91.4(10) . .
F15 P5 F17 93.3(9) . .
F15 P5 F13 85.8(9) . .
F57 P2 F66 176.1(9) . .
F57 P2 F65 87.8(8) . .
F57 P2 F60 92.4(8) . .
F66 P2 F65 88.5(7) . .
F66 P2 F60 88.7(8) . .
F55 P2 F57 92.6(8) . .
F55 P2 F66 91.2(8) . .
F55 P2 F65 179.6(10) . .
F55 P2 F60 89.6(8) . .
F60 P2 F65 90.6(8) . .
F62 P2 F57 91.1(8) . .
F62 P2 F66 87.9(7) . .
F62 P2 F65 90.6(8) . .
F62 P2 F55 89.2(8) . .
F62 P2 F60 176.3(9) . .

loop_
_geom_bond_atom_site_label_1
_geom_bond_atom_site_label_2
_geom_bond_distance
_geom_bond_site_symmetry_2
P3 F8 1.565(5) .
P3 F10 1.587(4) .
P3 F11 1.585(5) .
P3 F7 1.573(5) .
P3 F12 1.581(4) .
P3 F9 1.559(5) .
O4 C83 1.363(7) .
O4 C84 1.425(8) .
O9 C87 1.405(10) .
O9 C88 1.425(10) .
O8 C89 1.287(18) .
O8 C91 1.64(3) .
O8 C90 1.64(4) .
O5 C86 1.461(9) .
O5 C85 1.427(9) .
O7 H7A 0.8400 .
O7 C92 1.462(15) .
C81 H81 0.9500 .
C81 C80 1.362(9) .
C81 C82 1.377(9) .
C83 C79 1.417(8) 2
C83 C82 1.381(9) .
C79 C79 1.391(11) 2
C79 C80 1.419(8) .
C89 H89A 0.9900 .
C89 H89B 0.9900 .
C89 C88 1.407(17) .
C87 H87A 0.9900 .
C87 H87B 0.9900 .
C87 C86 1.496(12) .
C80 H80 0.9500 .
C88 H88A 0.9900 .
C88 H88B 0.9900 .
C92 H92A 0.9900 .
C92 H92B 0.9900 .
C92 H92C 0.9900 .
C92 H92D 0.9900 .
C92 C91 1.33(3) .
C92 C90 1.25(4) .
C86 H86A 0.9900 .
C86 H86B 0.9900 .
C84 H84A 0.9900 .
C84 H84B 0.9900 .
C84 C85 1.535(9) .
C85 H85A 0.9900 .
C85 H85B 0.9900 .
C82 H82 0.9500 .
C91 H91A 0.9900 .
C91 H91B 0.9900 .
O1 C109 1.277(17) .
C104 H104 0.9500 .
C104 C103 1.409(7) .
C104 C105 1.400(7) .
C102 C101 1.414(7) .
C102 C103 1.419(7) .
C102 C96 1.427(7) .
C98 H98 0.9500 .
C98 C93 1.405(7) .
C98 C97 1.422(7) .
C106 H106 0.9500 .
C106 C101 1.408(7) .
C106 C107 1.414(7) .
C101 C100 1.424(7) .
C93 H93 0.9500 .
C93 C94 1.408(7) .
C97 C99 1.420(7) .
C97 C96 1.417(7) .
C100 H100 0.9500 .
C100 C99 1.402(7) .
C103 C108 1.436(7) .
C95 C105 1.402(7) .
C95 C96 1.428(7) .
C95 C94 1.412(7) .
C99 H99 0.9500 .
C107 H107 0.9500 .
C107 C108 1.425(7) .
C108 C109 1.459(18) .
C105 H105 0.9500 .
C109 H109 0.9500 .
C94 H94 0.9500 .
O6 H6A 0.8695 .
O6 H6B 0.8702 .
O3 C110 1.18(2) .
C113 H113 0.9500 .
C113 C112 1.347(16) .
C113 C114 1.404(7) .
C117 H117 0.9500 .
C117 C116 1.507(18) .
C117 C118 1.402(8) .
C126 H126 0.9500 .
C126 C125 1.402(8) .
C126 C114 1.414(15) .
C115 C116 1.405(7) .
C115 C120 1.382(10) .
C115 C114 1.436(13) .
C116 C111 1.318(15) .
C121 H121 0.9500 .
C121 C119 1.3900 .
C121 C122 1.3900 .
C119 C120 1.3900 .
C119 C118 1.411(15) .
C120 C124 1.3900 .
C124 C123 1.3900 .
C124 C125 1.392(14) .
C123 H123 0.9500 .
C123 C122 1.3900 .
C122 H122 0.9500 .
C118 H118 0.9500 .
C125 H125 0.9500 .
C111 C112 1.398(8) .
C111 C110 1.398(17) .
C112 H112 0.9500 .
C110 H110 0.9500 .
O2 C143 1.242(17) .
C134 H134 0.9500 .
C134 C133 1.390(8) .
C134 C135 1.78(3) .
C127 H127 0.9500 .
C127 C128 1.3900 .
C127 C132 1.3900 .
C128 H128 0.9500 .
C128 C129 1.3900 .
C129 C130 1.3900 .
C129 C137 1.51(3) .
C130 C131 1.3900 .
C130 C136 1.363(12) .
C131 C132 1.3900 .
C131 C133 1.56(3) .
C132 H132 0.9500 .
C143 H143 0.9500 .
C143 C142 1.385(15) .
C138 H138 0.9500 .
C138 C137 1.39(2) .
C138 C139 1.407(8) .
C137 H137 0.9500 .
C133 H133 0.9500 .
C142 C135 1.3900 .
C142 C141 1.3900 .
C135 C136 1.3900 .
C136 C139 1.3900 .
C139 C140 1.3900 .
C140 H140 0.9500 .
C140 C141 1.3900 .
C141 H141 0.9500 .
N8 C24 1.508(9) .
N8 C66 1.348(10) .
N8 C67 1.334(10) .
N3 C9 1.344(8) .
N3 C10 1.356(7) .
N1 C9 1.324(8) .
N1 C8 1.346(8) .
N9 C49 1.315(8) .
N9 C48 1.505(7) .
N9 C53 1.326(8) .
N4 C25 1.337(8) .
N4 C26 1.329(8) .
N5 C25 1.319(8) .
N5 C27 1.332(8) .
N12 C71 1.293(11) .
N12 C1 1.498(10) .
N12 C72 1.369(11) .
N7 C59 1.381(10) .
N7 C41 1.508(10) .
N7 C63 1.309(11) .
N11 C34 1.531(10) .
N11 C78 1.305(12) .
N11 C76 1.318(13) .
N6 C27 1.308(9) .
N6 C26 1.340(8) .
N10 C57 1.333(8) .
N10 C56 1.324(8) .
N10 C17 1.483(8) .
N2 C10 1.344(8) .
N2 C8 1.321(8) .
C34 H34A 0.9900 .
C34 H34B 0.9900 .
C34 C32 1.512(12) .
C58 H58 0.9500 .
C58 C54 1.397(8) .
C58 C57 1.390(8) .
C45 H45 0.9500 .
C45 C44 1.422(9) .
C45 C46 1.375(10) .
C13 H13 0.9500 .
C13 C14 1.383(11) .
C13 C12 1.396(10) .
C14 C15 1.389(10) .
C14 C17 1.505(9) .
C43 H43 0.9500 .
C43 C47 1.376(9) .
C43 C42 1.375(9) .
C44 H44 0.9500 .
C44 C42 1.357(9) .
C9 C11 1.487(9) .
C47 H47 0.9500 .
C47 C46 1.407(9) .
C54 C51 1.466(8) .
C54 C55 1.381(9) .
C75 H75 0.9500 .
C75 C76 1.388(14) .
C75 C74 1.384(12) .
C51 C52 1.379(9) .
C51 C50 1.393(9) .
C59 H59 0.9500 .
C59 C60 1.349(11) .
C71 H71 0.9500 .
C71 C70 1.397(12) .
C73 H73 0.9500 .
C73 C72 1.319(12) .
C73 C69 1.349(12) .
C32 C33 1.296(13) .
C32 C31 1.386(14) .
C52 H52 0.9500 .
C52 C53 1.414(9) .
C57 H57 0.9500 .
C33 H33 0.9500 .
C33 C29 1.405(12) .
C62 H62 0.9500 .
C62 C61 1.405(11) .
C62 C63 1.359(11) .
C30 H30 0.9500 .
C30 C31 1.406(12) .
C30 C28 1.327(10) .
C46 C48 1.489(9) .
C12 H12 0.9500 .
C12 C11 1.391(9) .
C61 C64 1.486(11) .
C61 C60 1.344(11) .
C10 C18 1.442(9) .
C78 H78 0.9500 .
C78 C77 1.325(12) .
C56 H56 0.9500 .
C56 C55 1.389(9) .
C1 H1A 0.9900 .
C1 H1B 0.9900 .
C1 C2 1.513(12) .
C31 H31 0.9500 .
C19 H19 0.9500 .
C19 C20 1.378(10) .
C19 C18 1.377(9) .
C41 H41A 0.9900 .
C41 H41B 0.9900 .
C41 C39 1.524(11) .
C42 C25 1.515(9) .
C6 H6 0.9500 .
C6 C7 1.409(12) .
C6 C5 1.405(10) .
C49 H49 0.9500 .
C49 C50 1.361(9) .
C7 H7 0.9500 .
C7 C2 1.326(12) .
C29 H29 0.9500 .
C29 C28 1.350(11) .
C21 C20 1.351(9) .
C21 C22 1.375(11) .
C21 C24 1.534(10) .
C77 H77 0.9500 .
C77 C74 1.407(12) .
C27 C28 1.496(10) .
C70 H70 0.9500 .
C70 C69 1.367(11) .
C11 C16 1.378(9) .
C63 H63 0.9500 .
C48 H48A 0.9900 .
C48 H48B 0.9900 .
C76 H76 0.9500 .
C8 C5 1.465(10) .
C26 C35 1.482(9) .
C72 H72 0.9500 .
C15 H15 0.9500 .
C15 C16 1.389(9) .
C17 H17A 0.9900 .
C17 H17B 0.9900 .
C16 H16 0.9500 .
C55 H55 0.9500 .
C50 H50 0.9500 .
C36 H36 0.9500 .
C36 C35 1.394(10) .
C36 C40 1.374(10) .
C20 H20 0.9500 .
C22 H22 0.9500 .
C22 C23 1.418(10) .
C35 C37 1.405(9) .
C24 H24A 0.9900 .
C24 H24B 0.9900 .
C23 H23 0.9500 .
C23 C18 1.414(9) .
C5 C4 1.358(10) .
C66 H66 0.9500 .
C66 C65 1.347(10) .
C68 H68 0.9500 .
C68 C67 1.390(11) .
C68 C64 1.413(12) .
C38 H38 0.9500 .
C38 C39 1.370(12) .
C38 C37 1.399(12) .
C2 C3 1.379(12) .
C67 H67 0.9500 .
C39 C40 1.377(11) .
C37 H37 0.9500 .
C64 C65 1.384(11) .
C65 H65 0.9500 .
C74 C69 1.454(11) .
C60 H60 0.9500 .
C4 H4 0.9500 .
C4 C3 1.439(11) .
C53 H53 0.9500 .
C40 H40 0.9500 .
C3 H3 0.9500 .
N13 C144 1.13(2) .
C145 H14A 0.9800 .
C145 H14B 0.9800 .
C145 H14C 0.9800 .
C145 C144 1.48(3) .
P10 F52 1.577(15) .
P10 F50 1.508(15) .
P10 F47 1.56(3) .
P10 F49 1.573(10) .
P10 F44 1.581(14) .
P10 F45 1.599(17) .
P1 F61 1.523(8) .
P1 F59 1.528(8) .
P1 F58 1.544(8) .
P1 F56 1.519(8) .
P1 F63 1.555(8) .
P1 F64 1.572(8) .
P7 F21 1.507(8) .
P7 F29 1.503(9) .
P7 F24 1.499(8) .
P7 F22 1.497(8) .
P7 F20 1.513(9) .
P7 F19 1.506(8) .
P4 F1 1.561(17) .
P4 F5 1.592(12) .
P4 F2 1.587(18) .
P4 F4 1.589(14) .
P4 F6 1.585(15) .
P4 F3 1.611(16) .
P9 F32 1.558(7) .
P9 F39 1.557(7) .
P9 F34 1.568(7) .
P9 F41 1.549(7) .
P9 F37 1.553(7) .
P9 F33 1.558(7) .
C90 H90A 0.9900 .
C90 H90B 0.9900 .
P6 F26 1.58(2) .
P6 F28 1.58(2) .
P6 F25 1.58(2) .
P6 F30 1.58(2) .
P6 F23 1.58(2) .
P6 F27 1.58(2) .
P11 F46 1.522(19) .
P11 F54 1.67(2) .
P11 F51 1.607(19) .
P11 F53 1.610(14) .
P11 F48 1.570(14) .
P11 F43 1.595(16) .
P8 F42 1.44(2) .
P8 F36 1.44(2) .
P8 F35 1.44(2) .
P8 F31 1.43(2) .
P8 F40 1.44(2) .
P8 F38 1.44(2) .
P5 F14 1.66(2) .
P5 F18 1.490(14) .
P5 F16 1.497(16) .
P5 F17 1.590(16) .
P5 F13 1.579(13) .
P5 F15 1.503(13) .
P2 F57 1.389(14) .
P2 F66 1.398(14) .
P2 F65 1.406(14) .
P2 F55 1.389(14) .
P2 F60 1.400(14) .
P2 F62 1.388(14) .

loop_
_smtbx_masks_void_nr
_smtbx_masks_void_average_x
_smtbx_masks_void_average_y
_smtbx_masks_void_average_z
_smtbx_masks_void_volume
_smtbx_masks_void_count_electrons
1 0.150 0.500 0.000 532.8 86.8
2 0.500 0.500 0.500 324.0 93.4
3 0.217 0.196 0.800 80.8 21.4
4 0.455 0.819 0.175 11.5 0.0
5 0.545 0.181 0.825 11.5 0.0
6 0.783 0.804 0.200 80.8 21.3
